data_7211091
loop_
_publ_author_name
'Ma, Yun-Sheng'
'Cai, Wang-Shui'
'Chen, Bin'
'Chang, Jian-Yu'
'Tang, Xiao-Yan'
'Yuan, Rong-Xin'

_publ_section_title
;
 Four coordination clusters using fluorenyl and carbazyl phosphonates as
 ligands
;
_journal_issue 37
_journal_name_full CrystEngComm
_journal_page_first 7615
_journal_paper_doi 10.1039/c3ce41212a
_journal_volume 15
_journal_year 2013
_chemical_formula_moiety 'C88 H67 Mn5 N4 O20 P2, 4(C2 H3 N), 2(H2 O)'
_chemical_formula_sum 'C96 H83 Mn5 N8 O22 P2'
_chemical_formula_weight 2037.34
_chemical_name_systematic
;
?
;
_space_group_IT_number 14
_symmetry_cell_setting monoclinic
_symmetry_space_group_name_Hall '-P 2yn'
_symmetry_space_group_name_H-M 'P 1 21/n 1'
_atom_sites_solution_hydrogens geom
_atom_sites_solution_primary direct
_atom_sites_solution_secondary difmap
_audit_creation_method SHELXL-97
_cell_angle_alpha 90.00
_cell_angle_beta 97.315(3)
_cell_angle_gamma 90.00
_cell_formula_units_Z 4
_cell_length_a 16.7089(13)
_cell_length_b 33.4493(17)
_cell_length_c 18.7258(11)
_cell_measurement_reflns_used 24600
_cell_measurement_temperature 291(2)
_cell_measurement_theta_max 25.3491
_cell_measurement_theta_min 3.0448
_cell_volume 10380.7(11)
_computing_cell_refinement CrystalClear
_computing_data_collection 'CrystalClear (Rigaku, 2005)'
_computing_data_reduction CrystalClear
_computing_molecular_graphics 'Bruker SHELXTL/PC (Sheldrick, 1999)'
_computing_publication_material 'Bruker SHELXTL/PC and PLATON (Spek, 2003)'
_computing_structure_refinement 'SHELXL-97 (Sheldrick, 2008)'
_computing_structure_solution 'SHELXS-97 (Sheldrick, 2008)'
_diffrn_ambient_temperature 291(2)
_diffrn_measured_fraction_theta_full 0.998
_diffrn_measured_fraction_theta_max 0.998
_diffrn_measurement_device_type 'Rigaku SCX-mini'
_diffrn_radiation_monochromator graphite
_diffrn_radiation_source 'fine-focus sealed tube'
_diffrn_radiation_type MoK\a
_diffrn_radiation_wavelength 0.71073
_diffrn_reflns_av_R_equivalents 0.0447
_diffrn_reflns_av_sigmaI/netI 0.0713
_diffrn_reflns_limit_h_max 20
_diffrn_reflns_limit_h_min -17
_diffrn_reflns_limit_k_max 40
_diffrn_reflns_limit_k_min -38
_diffrn_reflns_limit_l_max 22
_diffrn_reflns_limit_l_min -22
_diffrn_reflns_number 99653
_diffrn_reflns_theta_full 25.35
_diffrn_reflns_theta_max 25.35
_diffrn_reflns_theta_min 3.06
_exptl_absorpt_coefficient_mu 0.692
_exptl_absorpt_correction_T_max 0.8741
_exptl_absorpt_correction_T_min 0.8627
_exptl_absorpt_correction_type multi-scan
_exptl_absorpt_process_details 'CrystalClear (Rigaku, 2005)'
_exptl_crystal_colour dark
_exptl_crystal_density_diffrn 1.304
_exptl_crystal_density_method 'not measured'
_exptl_crystal_description block
_exptl_crystal_F_000 4184
_exptl_crystal_size_max 0.22
_exptl_crystal_size_mid 0.20
_exptl_crystal_size_min 0.20
_refine_diff_density_max 0.555
_refine_diff_density_min -0.494
_refine_diff_density_rms 0.091
_refine_ls_extinction_method none
_refine_ls_goodness_of_fit_ref 0.994
_refine_ls_hydrogen_treatment constr
_refine_ls_matrix_type fullcycle
_refine_ls_number_parameters 1250
_refine_ls_number_reflns 18981
_refine_ls_number_restraints 0
_refine_ls_restrained_S_all 0.994
_refine_ls_R_factor_all 0.0862
_refine_ls_R_factor_gt 0.0614
_refine_ls_shift/su_max 0.000
_refine_ls_shift/su_mean 0.000
_refine_ls_structure_factor_coef Fsqd
_refine_ls_weighting_details 'calc w=1/[\s^2^(Fo^2^)+(0.0791P)^2^+0.0000P] where P=(Fo^2^+2Fc^2^)/3'
_refine_ls_weighting_scheme calc
_refine_ls_wR_factor_gt 0.1429
_refine_ls_wR_factor_ref 0.1502
_reflns_number_gt 12569
_reflns_number_total 18981
_reflns_threshold_expression >2sigma(I)
_cod_data_source_file c3ce41212a.txt
_cod_data_source_block 929549
_cod_depositor_comments
;
The following automatic conversions were performed:

'_symmetry_cell_setting' value 'Monoclinic' changed to 'monoclinic'
according to /home/saulius/struct/CIF-dictionaries/cif_core.dic
dictionary named 'cif_core.dic' version 2.4.2 from 2011-04-26.

Automatic conversion script
Id: cif_fix_values 1891 2012-01-12 08:04:46Z andrius 
;
_cod_original_sg_symbol_H-M 'P2(1)/n '
_cod_database_code 7211091

loop_
_symmetry_equiv_pos_as_xyz
'x, y, z'
'-x+1/2, y+1/2, -z+1/2'
'-x, -y, -z'
'x-1/2, -y-1/2, z-1/2'

loop_
_atom_site_label
_atom_site_type_symbol
_atom_site_fract_x
_atom_site_fract_y
_atom_site_fract_z
_atom_site_U_iso_or_equiv
_atom_site_adp_type
_atom_site_occupancy
_atom_site_symmetry_multiplicity
_atom_site_calc_flag
_atom_site_refinement_flags
C1 C 0.6687(2) 0.18795(12) 0.5340(2) 0.0491(10) Uani 1 1 d .
C2 C 0.7110(2) 0.21358(14) 0.5857(2) 0.0553(11) Uani 1 1 d .
H2 H 0.7360 0.2368 0.5725 0.066 Uiso 1 1 calc R
C3 C 0.7132(3) 0.20174(14) 0.6603(2) 0.0568(11) Uani 1 1 d .
H3 H 0.7403 0.2175 0.6965 0.068 Uiso 1 1 calc R
C4 C 0.6753(3) 0.16715(16) 0.6779(3) 0.0633(12) Uani 1 1 d .
H4 H 0.6761 0.1608 0.7264 0.076 Uiso 1 1 calc R
C5 C 0.6364(3) 0.14162(15) 0.6278(2) 0.0592(12) Uani 1 1 d .
H5 H 0.6148 0.1175 0.6409 0.071 Uiso 1 1 calc R
C6 C 0.6310(2) 0.15382(13) 0.5554(2) 0.0524(10) Uani 1 1 d .
C7 C 0.5864(3) 0.13521(13) 0.4888(3) 0.0569(11) Uani 1 1 d .
C8 C 0.5402(3) 0.10151(13) 0.4821(3) 0.0609(12) Uani 1 1 d .
H8 H 0.5364 0.0851 0.5216 0.073 Uiso 1 1 calc R
C9 C 0.4989(3) 0.09230(15) 0.4145(3) 0.0672(13) Uani 1 1 d .
H9 H 0.4640 0.0705 0.4093 0.081 Uiso 1 1 calc R
C10 C 0.5099(3) 0.11620(14) 0.3534(3) 0.0600(12) Uani 1 1 d .
H10 H 0.4841 0.1099 0.3078 0.072 Uiso 1 1 calc R
C11 C 0.5616(2) 0.14990(14) 0.3644(2) 0.0559(11) Uani 1 1 d .
H11 H 0.5706 0.1657 0.3254 0.067 Uiso 1 1 calc R
C12 C 0.5978(3) 0.15920(13) 0.4304(2) 0.0537(10) Uani 1 1 d .
C13 C 0.6546(2) 0.19329(12) 0.4526(2) 0.0468(9) Uani 1 1 d .
C14 C 0.6194(3) 0.23481(13) 0.4308(2) 0.0524(10) Uani 1 1 d .
H14A H 0.6092 0.2366 0.3793 0.079 Uiso 1 1 calc R
H14B H 0.6572 0.2552 0.4488 0.079 Uiso 1 1 calc R
H14C H 0.5698 0.2385 0.4508 0.079 Uiso 1 1 calc R
C15 C 0.9670(3) 0.07445(12) 0.1915(2) 0.0504(10) Uani 1 1 d .
C16 C 0.9296(3) 0.04154(13) 0.2183(2) 0.0594(12) Uani 1 1 d .
H16 H 0.8787 0.0437 0.2330 0.071 Uiso 1 1 calc R
C17 C 0.9713(3) 0.00478(14) 0.2224(2) 0.0614(12) Uani 1 1 d .
H17 H 0.9476 -0.0180 0.2389 0.074 Uiso 1 1 calc R
C18 C 1.0464(3) 0.00298(14) 0.2021(3) 0.0628(12) Uani 1 1 d .
H18 H 1.0729 -0.0215 0.2051 0.075 Uiso 1 1 calc R
C19 C 1.0864(3) 0.03634(15) 0.1766(3) 0.0706(14) Uani 1 1 d .
H19 H 1.1386 0.0349 0.1646 0.085 Uiso 1 1 calc R
C20 C 1.0414(3) 0.07159(13) 0.1707(2) 0.0534(11) Uani 1 1 d .
C21 C 1.0609(2) 0.11136(13) 0.1418(2) 0.0545(11) Uani 1 1 d .
C22 C 1.1292(3) 0.12495(16) 0.1081(3) 0.0685(13) Uani 1 1 d .
H22 H 1.1695 0.1070 0.0997 0.082 Uiso 1 1 calc R
C23 C 1.1347(3) 0.16463(16) 0.0884(2) 0.0638(12) Uani 1 1 d .
H23 H 1.1808 0.1736 0.0703 0.077 Uiso 1 1 calc R
C24 C 1.0722(2) 0.19132(14) 0.0952(2) 0.0553(11) Uani 1 1 d .
H24 H 1.0767 0.2180 0.0822 0.066 Uiso 1 1 calc R
C25 C 1.0003(3) 0.17730(14) 0.1227(2) 0.0557(11) Uani 1 1 d .
H25 H 0.9559 0.1939 0.1238 0.067 Uiso 1 1 calc R
C26 C 0.9998(2) 0.13838(12) 0.1475(2) 0.0476(10) Uani 1 1 d .
C27 C 0.9320(2) 0.11697(12) 0.1770(2) 0.0444(9) Uani 1 1 d .
C28 C 0.8518(2) 0.11534(13) 0.1215(2) 0.0538(10) Uani 1 1 d .
H28D H 0.8594 0.1304 0.0792 0.081 Uiso 1 1 calc R
H28E H 0.8080 0.1266 0.1434 0.081 Uiso 1 1 calc R
H28F H 0.8396 0.0881 0.1084 0.081 Uiso 1 1 calc R
C29 C 0.8907(2) 0.27925(12) 0.6566(2) 0.0485(10) Uani 1 1 d .
C30 C 0.9094(3) 0.25954(14) 0.7242(2) 0.0542(10) Uani 1 1 d .
H30 H 0.9309 0.2339 0.7270 0.065 Uiso 1 1 calc R
C31 C 0.8942(3) 0.28037(14) 0.7870(2) 0.0585(11) Uani 1 1 d .
H31 H 0.9081 0.2694 0.8325 0.070 Uiso 1 1 calc R
C32 C 0.8574(3) 0.31812(16) 0.7785(3) 0.0697(14) Uani 1 1 d .
H32 H 0.8438 0.3306 0.8197 0.084 Uiso 1 1 calc R
C33 C 0.8397(3) 0.33833(15) 0.7130(2) 0.0633(13) Uani 1 1 d .
H33 H 0.8196 0.3643 0.7096 0.076 Uiso 1 1 calc R
C34 C 0.8552(3) 0.31544(13) 0.6519(2) 0.0575(11) Uani 1 1 d .
H34 H 0.8400 0.3261 0.6064 0.069 Uiso 1 1 calc R
C35 C 0.9061(2) 0.25754(12) 0.5896(2) 0.0485(10) Uani 1 1 d .
C36 C 1.1966(2) 0.14770(11) 0.5424(2) 0.0472(10) Uani 1 1 d .
C37 C 1.2497(2) 0.13143(14) 0.4994(3) 0.0602(12) Uani 1 1 d .
H37 H 1.2343 0.1285 0.4502 0.072 Uiso 1 1 calc R
C38 C 1.3273(3) 0.11936(13) 0.5306(3) 0.0584(11) Uani 1 1 d .
H38 H 1.3630 0.1083 0.5019 0.070 Uiso 1 1 calc R
C39 C 1.3502(3) 0.12396(13) 0.6036(3) 0.0563(11) Uani 1 1 d .
H39 H 1.4014 0.1160 0.6241 0.068 Uiso 1 1 calc R
C40 C 1.2972(2) 0.14041(12) 0.6462(2) 0.0534(11) Uani 1 1 d .
H40 H 1.3127 0.1431 0.6954 0.064 Uiso 1 1 calc R
C41 C 1.2215(2) 0.15294(12) 0.6165(2) 0.0502(10) Uani 1 1 d .
H41 H 1.1869 0.1648 0.6455 0.060 Uiso 1 1 calc R
C42 C 1.1129(2) 0.15996(11) 0.5119(2) 0.0417(9) Uani 1 1 d .
C43 C 0.8324(2) 0.09477(12) 0.6442(2) 0.0489(10) Uani 1 1 d .
C44 C 0.7826(3) 0.06061(13) 0.6378(3) 0.0615(12) Uani 1 1 d .
H44 H 0.7704 0.0476 0.5939 0.074 Uiso 1 1 calc R
C45 C 0.7526(3) 0.04700(14) 0.6990(3) 0.0598(12) Uani 1 1 d .
H45 H 0.7218 0.0238 0.6968 0.072 Uiso 1 1 calc R
C46 C 0.7675(3) 0.06703(13) 0.7620(3) 0.0605(12) Uani 1 1 d .
H46 H 0.7407 0.0590 0.8001 0.073 Uiso 1 1 calc R
C47 C 0.8209(3) 0.09895(14) 0.7726(2) 0.0559(11) Uani 1 1 d .
H47 H 0.8362 0.1098 0.8181 0.067 Uiso 1 1 calc R
C48 C 0.8507(3) 0.11402(14) 0.7111(2) 0.0536(10) Uani 1 1 d .
H48 H 0.8828 0.1369 0.7146 0.064 Uiso 1 1 calc R
C49 C 0.8656(2) 0.11093(11) 0.5809(2) 0.0425(9) Uani 1 1 d .
C50 C 0.6918(2) 0.32763(14) 0.3385(2) 0.0550(11) Uani 1 1 d .
C51 C 0.6940(3) 0.35793(14) 0.3916(3) 0.0605(12) Uani 1 1 d .
H51 H 0.7338 0.3579 0.4311 0.073 Uiso 1 1 calc R
C52 C 0.6367(3) 0.38715(15) 0.3835(3) 0.0760(15) Uani 1 1 d .
H52 H 0.6363 0.4068 0.4186 0.091 Uiso 1 1 calc R
C53 C 0.5793(3) 0.38787(16) 0.3238(3) 0.0728(14) Uani 1 1 d .
H53 H 0.5420 0.4086 0.3185 0.087 Uiso 1 1 calc R
C54 C 0.5759(3) 0.35859(16) 0.2715(3) 0.0701(13) Uani 1 1 d .
H54 H 0.5357 0.3586 0.2323 0.084 Uiso 1 1 calc R
C55 C 0.6357(3) 0.32859(15) 0.2798(3) 0.0625(12) Uani 1 1 d .
H55 H 0.6366 0.3092 0.2444 0.075 Uiso 1 1 calc R
C56 C 0.7541(2) 0.29713(12) 0.3419(2) 0.0486(10) Uani 1 1 d .
C57 C 0.9765(2) 0.36131(13) 0.3335(2) 0.0504(10) Uani 1 1 d .
C58 C 0.9069(3) 0.37925(13) 0.3511(2) 0.0578(11) Uani 1 1 d .
H58 H 0.8759 0.3665 0.3821 0.069 Uiso 1 1 calc R
C59 C 0.8830(3) 0.41707(15) 0.3218(3) 0.0664(13) Uani 1 1 d .
H59 H 0.8353 0.4289 0.3318 0.080 Uiso 1 1 calc R
C60 C 0.9317(3) 0.43608(15) 0.2780(3) 0.0683(13) Uani 1 1 d .
H60 H 0.9175 0.4613 0.2595 0.082 Uiso 1 1 calc R
C61 C 1.0021(3) 0.41778(14) 0.2612(3) 0.0637(12) Uani 1 1 d .
H61 H 1.0341 0.4307 0.2313 0.076 Uiso 1 1 calc R
C62 C 1.0241(3) 0.38058(13) 0.2891(2) 0.0581(11) Uani 1 1 d .
H62 H 1.0711 0.3685 0.2780 0.070 Uiso 1 1 calc R
C63 C 0.9995(3) 0.32087(12) 0.3649(2) 0.0494(10) Uani 1 1 d .
C64 C 1.0294(2) 0.06918(13) 0.4210(2) 0.0496(10) Uani 1 1 d .
H64 H 1.0509 0.0948 0.4259 0.059 Uiso 1 1 calc R
C65 C 1.0807(3) 0.03715(13) 0.4214(2) 0.0552(11) Uani 1 1 d .
H65 H 1.1362 0.0412 0.4283 0.066 Uiso 1 1 calc R
C66 C 1.0497(3) -0.00152(13) 0.4115(2) 0.0538(11) Uani 1 1 d .
H66 H 1.0843 -0.0232 0.4097 0.065 Uiso 1 1 calc R
C74 C 0.8347(2) 0.02363(12) 0.3947(2) 0.0492(10) Uani 1 1 d .
C75 C 0.9183(2) 0.02673(11) 0.4055(2) 0.0456(9) Uani 1 1 d .
C67 C 0.9657(3) -0.00737(12) 0.4044(2) 0.0511(10) Uani 1 1 d .
C68 C 0.9294(3) -0.04458(13) 0.3924(2) 0.0574(11) Uani 1 1 d .
H68 H 0.9611 -0.0674 0.3917 0.069 Uiso 1 1 calc R
C69 C 0.8458(3) -0.04769(14) 0.3815(2) 0.0596(12) Uani 1 1 d .
H69 H 0.8215 -0.0726 0.3735 0.072 Uiso 1 1 calc R
C70 C 0.7984(2) -0.01358(12) 0.3827(2) 0.0533(10) Uani 1 1 d .
C71 C 0.7120(3) -0.01424(13) 0.3734(2) 0.0592(11) Uani 1 1 d .
H71 H 0.6852 -0.0385 0.3650 0.071 Uiso 1 1 calc R
C72 C 0.6675(3) 0.02039(13) 0.3768(2) 0.0602(12) Uani 1 1 d .
H72 H 0.6114 0.0197 0.3715 0.072 Uiso 1 1 calc R
C73 C 0.7101(2) 0.05735(14) 0.3886(2) 0.0584(11) Uani 1 1 d .
H73 H 0.6814 0.0810 0.3915 0.070 Uiso 1 1 calc R
C76 C 0.6488(2) 0.20580(13) 0.1877(2) 0.0531(10) Uani 1 1 d .
H76 H 0.6356 0.1960 0.2312 0.064 Uiso 1 1 calc R
C77 C 0.5925(3) 0.20403(14) 0.1270(3) 0.0604(12) Uani 1 1 d .
H77 H 0.5419 0.1929 0.1298 0.072 Uiso 1 1 calc R
C78 C 0.6112(3) 0.21875(13) 0.0622(2) 0.0567(11) Uani 1 1 d .
H78 H 0.5727 0.2182 0.0217 0.068 Uiso 1 1 calc R
C86 C 0.8193(2) 0.25405(11) 0.1185(2) 0.0455(9) Uani 1 1 d .
C87 C 0.7430(2) 0.23776(12) 0.1201(2) 0.0466(9) Uani 1 1 d .
C79 C 0.6896(2) 0.23475(13) 0.0571(2) 0.0536(11) Uani 1 1 d .
C80 C 0.7126(3) 0.24803(14) -0.0077(2) 0.0597(12) Uani 1 1 d .
H80 H 0.6769 0.2460 -0.0499 0.072 Uiso 1 1 calc R
C81 C 0.7889(3) 0.26432(13) -0.0093(2) 0.0555(11) Uani 1 1 d .
H81 H 0.8042 0.2732 -0.0526 0.067 Uiso 1 1 calc R
C82 C 0.8422(2) 0.26733(12) 0.0538(2) 0.0488(10) Uani 1 1 d .
C83 C 0.9206(3) 0.28374(13) 0.0550(2) 0.0582(11) Uani 1 1 d .
H83 H 0.9386 0.2927 0.0128 0.070 Uiso 1 1 calc R
C84 C 0.9710(2) 0.28635(12) 0.1217(2) 0.0519(10) Uani 1 1 d .
H84 H 1.0223 0.2975 0.1241 0.062 Uiso 1 1 calc R
C85 C 0.9428(2) 0.27218(12) 0.1824(2) 0.0513(10) Uani 1 1 d .
H85 H 0.9762 0.2738 0.2259 0.062 Uiso 1 1 calc R
C88 C 1.1285(2) 0.21900(13) 0.2970(2) 0.0547(11) Uani 1 1 d .
H88D H 1.1228 0.1917 0.2815 0.082 Uiso 1 1 calc R
H88E H 1.1814 0.2230 0.3226 0.082 Uiso 1 1 calc R
H88F H 1.1211 0.2363 0.2557 0.082 Uiso 1 1 calc R
C89 C 0.2342(3) 0.08099(15) 0.3219(3) 0.0674(13) Uani 1 1 d .
C90 C 0.1632(3) 0.10403(15) 0.3035(3) 0.0696(14) Uani 1 1 d .
H90A H 0.1200 0.0928 0.3263 0.104 Uiso 1 1 calc R
H90B H 0.1487 0.1038 0.2523 0.104 Uiso 1 1 calc R
H90C H 0.1728 0.1310 0.3197 0.104 Uiso 1 1 calc R
C91 C 0.6895(3) 0.12570(18) 0.9604(3) 0.0790(15) Uani 1 1 d .
C92 C 0.7391(4) 0.15190(17) 0.9252(3) 0.0865(16) Uani 1 1 d .
H92B H 0.7213 0.1519 0.8744 0.130 Uiso 1 1 calc R
H92C H 0.7941 0.1430 0.9337 0.130 Uiso 1 1 calc R
H92A H 0.7354 0.1785 0.9437 0.130 Uiso 1 1 calc R
C93 C 0.3940(4) 0.49267(18) 0.4988(4) 0.0869(17) Uani 1 1 d .
C94 C 0.3756(4) 0.45617(17) 0.4643(3) 0.095(2) Uani 1 1 d .
H94A H 0.3547 0.4609 0.4149 0.143 Uiso 1 1 calc R
H94B H 0.3360 0.4423 0.4878 0.143 Uiso 1 1 calc R
H94C H 0.4236 0.4402 0.4665 0.143 Uiso 1 1 calc R
C95 C 0.6280(4) 0.06615(17) 0.1951(3) 0.0833(16) Uani 1 1 d .
C96 C 0.6737(3) 0.09837(16) 0.2178(3) 0.0713(14) Uani 1 1 d .
H96A H 0.6659 0.1047 0.2664 0.107 Uiso 1 1 calc R
H96B H 0.6578 0.1208 0.1873 0.107 Uiso 1 1 calc R
H96C H 0.7295 0.0924 0.2157 0.107 Uiso 1 1 calc R
Mn1 Mn 0.93832(3) 0.182632(17) 0.52075(3) 0.04277(15) Uani 1 1 d .
Mn2 Mn 0.89262(3) 0.256805(17) 0.43047(3) 0.04286(15) Uani 1 1 d .
Mn3 Mn 0.86107(3) 0.109373(17) 0.41331(3) 0.04225(15) Uani 1 1 d .
Mn4 Mn 0.99201(3) 0.189043(17) 0.38378(3) 0.04115(14) Uani 1 1 d .
Mn5 Mn 0.81416(3) 0.225721(18) 0.27177(3) 0.04378(15) Uani 1 1 d .
N1 N 0.7905(2) 0.05836(10) 0.39570(18) 0.0516(8) Uani 1 1 d .
N2 N 0.94897(18) 0.06466(9) 0.41364(17) 0.0434(7) Uani 1 1 d .
N3 N 0.72480(19) 0.22198(10) 0.18464(18) 0.0487(8) Uani 1 1 d .
N4 N 0.86865(18) 0.25588(10) 0.18217(17) 0.0458(8) Uani 1 1 d .
N5 N 0.2943(3) 0.06161(13) 0.3408(2) 0.0777(12) Uani 1 1 d .
N6 N 0.6471(3) 0.10489(15) 0.9912(3) 0.0890(14) Uani 1 1 d .
N7 N 0.4091(3) 0.52393(15) 0.5277(3) 0.0834(13) Uani 1 1 d .
N8 N 0.5866(3) 0.03815(15) 0.1739(3) 0.0975(16) Uani 1 1 d .
O1 O 0.81655(15) 0.20869(8) 0.46360(14) 0.0452(6) Uani 1 1 d .
O2 O 0.76737(15) 0.14000(8) 0.42019(14) 0.0453(6) Uani 1 1 d .
O3 O 0.74006(15) 0.20035(8) 0.33878(14) 0.0456(6) Uani 1 1 d .
O4 O 0.98824(15) 0.15412(7) 0.30199(13) 0.0429(6) Uani 1 1 d .
O5 O 0.85669(15) 0.17754(8) 0.23382(14) 0.0447(6) Uani 1 1 d .
O6 O 0.86264(15) 0.11282(8) 0.30341(14) 0.0452(6) Uani 1 1 d .
O7 O 0.93164(16) 0.22180(8) 0.59734(14) 0.0480(6) Uani 1 1 d .
O8 O 0.89111(16) 0.27663(8) 0.53068(14) 0.0478(6) Uani 1 1 d .
O9 O 1.10103(15) 0.16419(8) 0.44348(14) 0.0473(6) Uani 1 1 d .
O10 O 1.06156(15) 0.16493(8) 0.55302(14) 0.0466(6) Uani 1 1 d .
O11 O 0.86192(15) 0.08954(8) 0.52522(14) 0.0466(6) Uani 1 1 d .
O12 O 0.89355(15) 0.14634(8) 0.58567(14) 0.0466(6) Uani 1 1 d .
O13 O 0.79741(15) 0.29127(8) 0.40423(14) 0.0485(7) Uani 1 1 d .
O14 O 0.76320(17) 0.27897(8) 0.28648(15) 0.0534(7) Uani 1 1 d .
O15 O 0.96334(17) 0.30810(8) 0.41424(15) 0.0539(7) Uani 1 1 d .
O16 O 1.05523(16) 0.30262(8) 0.34084(16) 0.0542(7) Uani 1 1 d .
O17 O 1.06937(14) 0.22800(8) 0.34320(14) 0.0458(6) Uani 1 1 d .
H17C H 1.0627 0.2532 0.3440 0.055 Uiso 1 1 d R
O18 O 0.98074(15) 0.22205(7) 0.46216(12) 0.0397(6) Uani 1 1 d .
O19 O 0.93287(14) 0.14993(7) 0.43662(13) 0.0426(6) Uani 1 1 d .
O20 O 0.89930(14) 0.23185(8) 0.34140(13) 0.0431(6) Uani 1 1 d .
O1W O 0.9567(6) 0.3819(3) 0.5330(6) 0.070(3) Uani 0.30 1 d P
H1X H 0.9769 0.3873 0.5759 0.084 Uiso 0.30 1 d PR
H1Y H 0.9943 0.3771 0.5077 0.084 Uiso 0.30 1 d PR
O2W O 0.2365(8) 0.0243(4) 0.7977(8) 0.094(4) Uani 0.30 1 d P
H2X H 0.2198 0.0320 0.8364 0.113 Uiso 0.30 1 d PR
H2Y H 0.1969 0.0225 0.7646 0.113 Uiso 0.30 1 d PR
O3W O 0.4196(8) 0.3208(3) 0.4075(7) 0.088(4) Uani 0.30 1 d P
H3X H 0.4076 0.3013 0.4334 0.105 Uiso 0.30 1 d PR
H3Y H 0.4357 0.3404 0.4344 0.105 Uiso 0.30 1 d PR
O4W O 0.8177(8) 0.4174(4) 0.5498(7) 0.092(4) Uani 0.30 1 d P
H4X H 0.7732 0.4065 0.5335 0.111 Uiso 0.30 1 d PR
H4Y H 0.8273 0.4366 0.5225 0.111 Uiso 0.30 1 d PR
O5W O 0.8794(10) 0.5248(4) 0.5048(8) 0.110(5) Uani 0.30 1 d P
H5X H 0.9260 0.5303 0.5263 0.132 Uiso 0.30 1 d PR
H5Y H 0.8799 0.5266 0.4595 0.132 Uiso 0.30 1 d PR
O6W O 0.8590(8) 0.4764(4) 0.6624(7) 0.097(4) Uani 0.30 1 d P
H6X H 0.8705 0.4927 0.6971 0.117 Uiso 0.30 1 d PR
H6Y H 0.8110 0.4681 0.6623 0.117 Uiso 0.30 1 d PR
O7W O 0.8874(10) 0.5037(4) 0.9477(7) 0.068(4) Uani 0.20 1 d P
H7X H 0.9122 0.5241 0.9667 0.082 Uiso 0.20 1 d PR
H7Y H 0.9074 0.4971 0.9099 0.082 Uiso 0.20 1 d PR
P1 P 0.75146(6) 0.18552(3) 0.41622(6) 0.0436(2) Uani 1 1 d .
P2 P 0.90775(6) 0.14128(3) 0.25975(5) 0.0434(2) Uani 1 1 d .

loop_
_atom_site_aniso_label
_atom_site_aniso_U_11
_atom_site_aniso_U_22
_atom_site_aniso_U_33
_atom_site_aniso_U_23
_atom_site_aniso_U_13
_atom_site_aniso_U_12
C1 0.046(2) 0.049(2) 0.054(3) 0.008(2) 0.0133(19) 0.0052(18)
C2 0.050(2) 0.068(3) 0.050(3) -0.014(2) 0.0132(19) 0.010(2)
C3 0.054(3) 0.062(3) 0.056(3) -0.011(2) 0.012(2) 0.017(2)
C4 0.061(3) 0.078(3) 0.052(3) 0.010(3) 0.011(2) 0.013(2)
C5 0.056(3) 0.069(3) 0.059(3) 0.009(2) 0.029(2) 0.015(2)
C6 0.041(2) 0.061(3) 0.057(3) 0.003(2) 0.0157(19) 0.0140(19)
C7 0.047(2) 0.047(3) 0.075(3) 0.003(2) 0.001(2) 0.0065(19)
C8 0.064(3) 0.052(3) 0.072(3) -0.004(2) 0.032(2) 0.004(2)
C9 0.063(3) 0.065(3) 0.076(3) 0.008(3) 0.017(2) -0.013(2)
C10 0.051(2) 0.065(3) 0.066(3) -0.013(2) 0.014(2) 0.002(2)
C11 0.050(2) 0.072(3) 0.049(3) -0.012(2) 0.0169(19) -0.008(2)
C12 0.054(2) 0.051(3) 0.054(3) 0.007(2) 0.001(2) 0.0034(19)
C13 0.044(2) 0.050(2) 0.048(2) -0.0052(19) 0.0141(17) 0.0090(18)
C14 0.055(2) 0.055(3) 0.050(2) 0.007(2) 0.0171(19) 0.0192(19)
C15 0.059(3) 0.046(2) 0.044(2) -0.0130(19) -0.0007(19) 0.0069(19)
C16 0.084(3) 0.048(3) 0.048(3) -0.013(2) 0.013(2) 0.022(2)
C17 0.079(3) 0.052(3) 0.055(3) -0.010(2) 0.016(2) 0.009(2)
C18 0.074(3) 0.045(3) 0.070(3) -0.024(2) 0.010(2) 0.015(2)
C19 0.068(3) 0.066(3) 0.076(3) -0.017(3) 0.000(2) 0.020(3)
C20 0.054(3) 0.054(3) 0.050(2) -0.017(2) -0.0040(19) 0.015(2)
C21 0.051(2) 0.062(3) 0.052(3) -0.009(2) 0.0086(19) 0.014(2)
C22 0.060(3) 0.074(3) 0.074(3) -0.022(3) 0.021(2) 0.017(2)
C23 0.060(3) 0.076(3) 0.059(3) -0.011(2) 0.022(2) 0.000(2)
C24 0.052(2) 0.064(3) 0.052(3) -0.011(2) 0.0115(19) -0.007(2)
C25 0.061(3) 0.062(3) 0.046(2) 0.006(2) 0.013(2) 0.006(2)
C26 0.051(2) 0.051(2) 0.042(2) -0.0151(19) 0.0136(18) 0.0029(18)
C27 0.047(2) 0.051(2) 0.037(2) -0.0057(18) 0.0093(16) 0.0063(17)
C28 0.058(3) 0.063(3) 0.040(2) -0.010(2) 0.0030(19) 0.000(2)
C29 0.055(2) 0.047(2) 0.048(2) -0.0121(19) 0.0205(19) -0.0114(19)
C30 0.064(3) 0.059(3) 0.043(2) -0.014(2) 0.020(2) -0.011(2)
C31 0.070(3) 0.061(3) 0.049(3) -0.009(2) 0.021(2) -0.009(2)
C32 0.075(3) 0.083(4) 0.054(3) -0.016(3) 0.019(2) 0.016(3)
C33 0.061(3) 0.076(3) 0.047(3) -0.030(2) -0.014(2) 0.018(2)
C34 0.057(3) 0.063(3) 0.054(3) -0.011(2) 0.010(2) 0.015(2)
C35 0.043(2) 0.056(2) 0.048(2) -0.018(2) 0.0095(17) -0.0106(18)
C36 0.043(2) 0.038(2) 0.059(3) 0.0035(19) -0.0023(19) -0.0054(16)
C37 0.047(2) 0.070(3) 0.062(3) 0.006(2) 0.000(2) 0.018(2)
C38 0.052(3) 0.053(3) 0.067(3) 0.011(2) -0.008(2) 0.008(2)
C39 0.049(2) 0.051(3) 0.067(3) 0.012(2) 0.000(2) -0.0035(19)
C40 0.050(2) 0.048(2) 0.059(3) 0.012(2) -0.005(2) -0.0119(19)
C41 0.048(2) 0.049(2) 0.050(2) 0.0101(19) -0.0056(18) -0.0068(18)
C42 0.045(2) 0.034(2) 0.045(2) -0.0070(17) 0.0051(16) 0.0012(16)
C43 0.053(2) 0.044(2) 0.051(2) 0.0062(19) 0.0148(19) 0.0091(18)
C44 0.075(3) 0.051(3) 0.060(3) 0.010(2) 0.015(2) -0.006(2)
C45 0.067(3) 0.051(3) 0.065(3) 0.018(2) 0.023(2) 0.005(2)
C46 0.065(3) 0.055(3) 0.067(3) 0.007(2) 0.027(2) 0.010(2)
C47 0.061(3) 0.069(3) 0.038(2) 0.021(2) 0.0050(19) 0.005(2)
C48 0.056(2) 0.063(3) 0.044(2) 0.010(2) 0.0123(19) 0.009(2)
C49 0.045(2) 0.046(2) 0.038(2) 0.0080(17) 0.0087(16) 0.0161(17)
C50 0.048(2) 0.068(3) 0.051(3) 0.012(2) 0.0142(19) 0.015(2)
C51 0.059(3) 0.061(3) 0.066(3) 0.012(2) 0.021(2) 0.019(2)
C52 0.070(3) 0.060(3) 0.099(4) -0.015(3) 0.018(3) 0.020(2)
C53 0.076(3) 0.075(3) 0.070(3) 0.014(3) 0.016(3) 0.028(3)
C54 0.066(3) 0.081(4) 0.064(3) 0.014(3) 0.011(2) 0.023(3)
C55 0.060(3) 0.070(3) 0.062(3) 0.022(2) 0.024(2) 0.019(2)
C56 0.047(2) 0.040(2) 0.060(3) 0.0120(19) 0.0096(19) 0.0094(17)
C57 0.057(2) 0.054(3) 0.041(2) -0.0158(19) 0.0087(19) -0.010(2)
C58 0.067(3) 0.048(3) 0.060(3) -0.003(2) 0.013(2) -0.002(2)
C59 0.062(3) 0.071(3) 0.067(3) -0.011(3) 0.010(2) 0.018(2)
C60 0.078(3) 0.058(3) 0.067(3) -0.002(2) 0.000(3) 0.008(2)
C61 0.069(3) 0.057(3) 0.065(3) 0.012(2) 0.009(2) 0.007(2)
C62 0.072(3) 0.048(3) 0.058(3) -0.002(2) 0.024(2) 0.004(2)
C63 0.062(3) 0.049(2) 0.039(2) -0.0139(18) 0.0117(18) -0.0043(19)
C64 0.058(2) 0.051(2) 0.042(2) -0.0081(19) 0.0147(18) 0.0118(19)
C65 0.060(3) 0.056(3) 0.049(2) -0.009(2) 0.005(2) 0.011(2)
C66 0.064(3) 0.050(3) 0.048(2) 0.008(2) 0.009(2) 0.019(2)
C74 0.057(3) 0.045(2) 0.048(2) 0.0104(19) 0.0161(19) 0.0032(19)
C75 0.054(2) 0.043(2) 0.041(2) -0.0079(18) 0.0086(18) 0.0039(18)
C67 0.060(3) 0.042(2) 0.051(2) -0.0079(19) 0.0089(19) 0.0041(19)
C68 0.073(3) 0.045(2) 0.053(3) -0.009(2) 0.003(2) 0.007(2)
C69 0.067(3) 0.051(3) 0.055(3) -0.010(2) -0.014(2) -0.007(2)
C70 0.054(2) 0.049(2) 0.060(3) -0.011(2) 0.015(2) -0.0099(19)
C71 0.064(3) 0.049(3) 0.064(3) 0.005(2) 0.007(2) -0.012(2)
C72 0.053(3) 0.058(3) 0.064(3) -0.013(2) -0.014(2) -0.009(2)
C73 0.045(3) 0.067(3) 0.063(3) -0.021(2) 0.005(2) -0.008(2)
C76 0.044(2) 0.054(3) 0.061(3) 0.013(2) 0.0077(19) 0.0112(18)
C77 0.049(3) 0.069(3) 0.064(3) -0.018(2) 0.010(2) 0.008(2)
C78 0.054(3) 0.063(3) 0.049(3) -0.009(2) -0.011(2) 0.013(2)
C86 0.046(2) 0.039(2) 0.052(2) 0.0097(18) 0.0087(18) 0.0111(17)
C87 0.045(2) 0.049(2) 0.046(2) 0.0051(19) 0.0065(17) 0.0096(18)
C79 0.046(2) 0.052(3) 0.060(3) 0.006(2) -0.006(2) 0.0156(19)
C80 0.066(3) 0.068(3) 0.042(2) -0.010(2) -0.005(2) 0.020(2)
C81 0.055(3) 0.065(3) 0.047(2) 0.015(2) 0.0050(19) 0.022(2)
C82 0.053(2) 0.052(2) 0.043(2) 0.0118(19) 0.0090(18) 0.0116(18)
C83 0.058(3) 0.061(3) 0.060(3) 0.025(2) 0.023(2) 0.011(2)
C84 0.049(2) 0.047(2) 0.062(3) 0.007(2) 0.013(2) 0.0075(18)
C85 0.053(2) 0.053(3) 0.048(2) 0.009(2) 0.0061(19) -0.0028(19)
C88 0.051(2) 0.057(3) 0.059(3) -0.009(2) 0.019(2) 0.0010(19)
C89 0.070(3) 0.066(3) 0.070(3) -0.003(3) 0.022(3) 0.004(3)
C90 0.061(3) 0.077(3) 0.066(3) 0.019(3) -0.010(2) -0.019(2)
C91 0.073(3) 0.078(4) 0.087(4) -0.006(3) 0.016(3) -0.014(3)
C92 0.094(4) 0.078(4) 0.090(4) -0.018(3) 0.021(3) -0.004(3)
C93 0.099(4) 0.057(3) 0.107(5) 0.002(3) 0.021(3) 0.004(3)
C94 0.118(5) 0.075(4) 0.085(4) 0.016(3) -0.017(3) -0.036(3)
C95 0.088(4) 0.066(3) 0.094(4) 0.005(3) 0.005(3) -0.020(3)
C96 0.077(3) 0.087(4) 0.055(3) -0.006(3) 0.024(2) -0.019(3)
Mn1 0.0470(3) 0.0425(3) 0.0401(3) -0.0062(3) 0.0106(2) 0.0077(2)
Mn2 0.0456(3) 0.0420(3) 0.0421(3) -0.0079(3) 0.0098(2) 0.0080(3)
Mn3 0.0434(3) 0.0410(3) 0.0433(3) -0.0072(3) 0.0091(2) 0.0068(2)
Mn4 0.0412(3) 0.0438(3) 0.0394(3) -0.0083(3) 0.0086(2) 0.0069(2)
Mn5 0.0432(3) 0.0468(3) 0.0421(3) 0.0082(3) 0.0080(2) 0.0083(3)
N1 0.053(2) 0.049(2) 0.053(2) -0.0105(16) 0.0101(16) -0.0057(15)
N2 0.0467(18) 0.0352(17) 0.0507(19) -0.0062(14) 0.0160(14) 0.0052(13)
N3 0.050(2) 0.0430(19) 0.050(2) 0.0116(16) -0.0046(15) 0.0083(15)
N4 0.0432(18) 0.0469(19) 0.0464(19) 0.0122(15) 0.0015(14) 0.0056(14)
N5 0.080(3) 0.068(3) 0.084(3) -0.014(2) 0.007(2) 0.002(2)
N6 0.091(3) 0.084(3) 0.091(4) 0.017(3) 0.011(3) 0.001(3)
N7 0.096(3) 0.078(3) 0.078(3) -0.002(3) 0.017(2) 0.018(3)
N8 0.106(4) 0.085(3) 0.106(4) -0.021(3) 0.030(3) -0.034(3)
O1 0.0439(14) 0.0488(16) 0.0444(15) -0.0052(12) 0.0113(11) 0.0097(12)
O2 0.0433(14) 0.0468(15) 0.0468(15) -0.0072(12) 0.0102(12) 0.0091(11)
O3 0.0453(15) 0.0461(15) 0.0468(16) 0.0067(12) 0.0114(12) -0.0014(11)
O4 0.0473(15) 0.0460(15) 0.0353(14) -0.0117(11) 0.0048(11) 0.0067(11)
O5 0.0414(14) 0.0457(15) 0.0470(16) 0.0015(12) 0.0049(11) 0.0074(11)
O6 0.0496(15) 0.0453(15) 0.0421(15) -0.0097(12) 0.0116(12) -0.0019(12)
O7 0.0536(16) 0.0473(16) 0.0460(16) -0.0079(13) 0.0174(12) -0.0018(12)
O8 0.0522(16) 0.0501(16) 0.0429(15) -0.0106(12) 0.0130(12) 0.0093(12)
O9 0.0473(15) 0.0489(16) 0.0460(15) -0.0094(13) 0.0075(12) 0.0133(12)
O10 0.0485(15) 0.0474(16) 0.0442(15) 0.0083(12) 0.0067(12) 0.0049(12)
O11 0.0475(15) 0.0498(16) 0.0441(15) 0.0004(12) 0.0123(12) 0.0049(12)
O12 0.0506(15) 0.0485(16) 0.0436(15) -0.0016(12) 0.0168(12) 0.0030(12)
O13 0.0480(15) 0.0473(16) 0.0527(17) 0.0020(13) 0.0157(12) 0.0154(12)
O14 0.0619(17) 0.0456(16) 0.0544(17) 0.0129(13) 0.0136(14) 0.0152(13)
O15 0.0649(18) 0.0470(16) 0.0507(17) -0.0012(13) 0.0112(13) -0.0019(13)
O16 0.0558(17) 0.0460(16) 0.0639(19) -0.0125(14) 0.0192(14) -0.0113(13)
O17 0.0428(14) 0.0451(15) 0.0507(16) -0.0108(13) 0.0104(12) 0.0012(11)
O18 0.0484(14) 0.0373(14) 0.0348(13) -0.0082(11) 0.0106(11) 0.0035(11)
O19 0.0424(14) 0.0396(14) 0.0452(15) -0.0020(12) 0.0036(11) 0.0022(11)
O20 0.0389(14) 0.0518(16) 0.0402(14) 0.0010(12) 0.0118(11) 0.0045(11)
O1W 0.057(6) 0.078(7) 0.072(7) -0.014(6) 0.001(5) 0.013(5)
O2W 0.091(9) 0.070(8) 0.117(11) 0.005(7) -0.001(8) -0.005(6)
O3W 0.119(10) 0.063(7) 0.089(9) 0.017(6) 0.043(8) 0.013(7)
O4W 0.109(10) 0.095(9) 0.078(8) -0.006(7) 0.035(7) 0.006(8)
O5W 0.167(14) 0.068(8) 0.097(10) 0.032(7) 0.026(9) 0.038(9)
O6W 0.092(9) 0.091(9) 0.118(11) -0.062(8) 0.046(8) -0.011(7)
O7W 0.109(12) 0.049(9) 0.041(8) 0.020(7) -0.012(8) 0.030(8)
P1 0.0433(6) 0.0434(6) 0.0452(6) 0.0066(5) 0.0106(4) 0.0092(4)
P2 0.0441(6) 0.0466(6) 0.0404(6) -0.0081(5) 0.0081(4) 0.0081(4)

loop_
_atom_type_symbol
_atom_type_description
_atom_type_scat_dispersion_real
_atom_type_scat_dispersion_imag
_atom_type_scat_source
C C 0.0033 0.0016 'International Tables Vol C Tables 4.2.6.8 and 6.1.1.4'
H H 0.0000 0.0000 'International Tables Vol C Tables 4.2.6.8 and 6.1.1.4'
N N 0.0061 0.0033 'International Tables Vol C Tables 4.2.6.8 and 6.1.1.4'
O O 0.0106 0.0060 'International Tables Vol C Tables 4.2.6.8 and 6.1.1.4'
P P 0.1023 0.0942 'International Tables Vol C Tables 4.2.6.8 and 6.1.1.4'
Mn Mn 0.3368 0.7283 'International Tables Vol C Tables 4.2.6.8 and 6.1.1.4'

loop_
_geom_angle_atom_site_label_1
_geom_angle_atom_site_label_2
_geom_angle_atom_site_label_3
_geom_angle
C6 C1 C2 120.5(4)
C6 C1 C13 111.6(4)
C2 C1 C13 127.9(4)
C1 C2 C3 116.3(4)
C1 C2 H2 121.8
C3 C2 H2 121.8
C4 C3 C2 120.3(4)
C4 C3 H3 119.9
C2 C3 H3 119.9
C5 C4 C3 123.5(4)
C5 C4 H4 118.3
C3 C4 H4 118.3
C4 C5 C6 116.5(4)
C4 C5 H5 121.8
C6 C5 H5 121.8
C1 C6 C5 122.7(4)
C1 C6 C7 107.3(4)
C5 C6 C7 130.0(4)
C8 C7 C12 122.6(4)
C8 C7 C6 129.3(4)
C12 C7 C6 108.1(4)
C7 C8 C9 118.3(5)
C7 C8 H8 120.8
C9 C8 H8 120.8
C8 C9 C10 120.2(4)
C8 C9 H9 119.9
C10 C9 H9 119.9
C11 C10 C9 117.8(4)
C11 C10 H10 121.1
C9 C10 H10 121.1
C12 C11 C10 120.9(4)
C12 C11 H11 119.6
C10 C11 H11 119.6
C11 C12 C7 120.0(4)
C11 C12 C13 128.5(4)
C7 C12 C13 111.4(4)
C12 C13 C1 101.4(3)
C12 C13 C14 113.7(3)
C1 C13 C14 112.0(3)
C12 C13 P1 110.0(3)
C1 C13 P1 108.8(3)
C14 C13 P1 110.6(3)
C13 C14 H14A 109.5
C13 C14 H14B 109.5
H14A C14 H14B 109.5
C13 C14 H14C 109.5
H14A C14 H14C 109.5
H14B C14 H14C 109.5
C20 C15 C16 121.3(4)
C20 C15 C27 110.8(4)
C16 C15 C27 127.8(4)
C15 C16 C17 117.9(4)
C15 C16 H16 121.0
C17 C16 H16 121.0
C18 C17 C16 119.4(5)
C18 C17 H17 120.3
C16 C17 H17 120.3
C17 C18 C19 123.6(4)
C17 C18 H18 118.2
C19 C18 H18 118.2
C20 C19 C18 114.9(5)
C20 C19 H19 122.6
C18 C19 H19 122.6
C15 C20 C19 122.9(5)
C15 C20 C21 107.1(4)
C19 C20 C21 130.1(4)
C26 C21 C22 117.5(4)
C26 C21 C20 111.1(4)
C22 C21 C20 131.4(4)
C23 C22 C21 120.1(4)
C23 C22 H22 120.0
C21 C22 H22 120.0
C22 C23 C24 120.9(4)
C22 C23 H23 119.5
C24 C23 H23 119.5
C23 C24 C25 119.5(4)
C23 C24 H24 120.2
C25 C24 H24 120.2
C26 C25 C24 117.8(4)
C26 C25 H25 121.1
C24 C25 H25 121.1
C21 C26 C25 123.7(4)
C21 C26 C27 108.4(4)
C25 C26 C27 127.5(4)
C26 C27 C15 102.5(3)
C26 C27 C28 112.9(3)
C15 C27 C28 110.6(3)
C26 C27 P2 110.8(3)
C15 C27 P2 112.1(3)
C28 C27 P2 107.9(3)
C27 C28 H28D 109.5
C27 C28 H28E 109.5
H28D C28 H28E 109.5
C27 C28 H28F 109.5
H28D C28 H28F 109.5
H28E C28 H28F 109.5
C34 C29 C30 121.2(4)
C34 C29 C35 120.1(4)
C30 C29 C35 118.5(4)
C31 C30 C29 117.8(4)
C31 C30 H30 121.1
C29 C30 H30 121.1
C32 C31 C30 118.1(4)
C32 C31 H31 121.0
C30 C31 H31 121.0
C33 C32 C31 125.0(4)
C33 C32 H32 117.5
C31 C32 H32 117.5
C32 C33 C34 113.8(4)
C32 C33 H33 123.1
C34 C33 H33 123.1
C29 C34 C33 123.6(4)
C29 C34 H34 118.2
C33 C34 H34 118.2
O7 C35 O8 126.7(3)
O7 C35 C29 116.8(3)
O8 C35 C29 116.6(3)
C37 C36 C41 119.5(4)
C37 C36 C42 121.5(4)
C41 C36 C42 118.9(4)
C36 C37 C38 119.7(4)
C36 C37 H37 120.2
C38 C37 H37 120.2
C39 C38 C37 120.2(5)
C39 C38 H38 119.9
C37 C38 H38 119.9
C40 C39 C38 119.9(4)
C40 C39 H39 120.1
C38 C39 H39 120.1
C39 C40 C41 120.8(4)
C39 C40 H40 119.6
C41 C40 H40 119.6
C40 C41 C36 119.9(4)
C40 C41 H41 120.1
C36 C41 H41 120.1
O10 C42 O9 125.3(3)
O10 C42 C36 119.3(3)
O9 C42 C36 115.4(3)
C48 C43 C44 120.4(4)
C48 C43 C49 119.1(4)
C44 C43 C49 120.5(4)
C45 C44 C43 117.9(4)
C45 C44 H44 121.1
C43 C44 H44 121.1
C46 C45 C44 120.9(4)
C46 C45 H45 119.6
C44 C45 H45 119.6
C45 C46 C47 123.3(4)
C45 C46 H46 118.3
C47 C46 H46 118.3
C46 C47 C48 116.5(4)
C46 C47 H47 121.8
C48 C47 H47 121.8
C47 C48 C43 120.4(4)
C47 C48 H48 119.8
C43 C48 H48 119.8
O11 C49 O12 124.5(3)
O11 C49 C43 118.3(3)
O12 C49 C43 117.2(3)
C55 C50 C51 120.5(4)
C55 C50 C56 118.1(4)
C51 C50 C56 121.1(4)
C52 C51 C50 118.6(5)
C52 C51 H51 120.7
C50 C51 H51 120.7
C51 C52 C53 120.6(5)
C51 C52 H52 119.7
C53 C52 H52 119.7
C52 C53 C54 121.7(4)
C52 C53 H53 119.2
C54 C53 H53 119.2
C53 C54 C55 117.4(5)
C53 C54 H54 121.3
C55 C54 H54 121.3
C50 C55 C54 121.0(5)
C50 C55 H55 119.5
C54 C55 H55 119.5
O14 C56 O13 124.5(3)
O14 C56 C50 118.4(3)
O13 C56 C50 117.1(4)
C62 C57 C58 120.4(4)
C62 C57 C63 121.1(4)
C58 C57 C63 118.4(4)
C57 C58 C59 119.9(4)
C57 C58 H58 120.1
C59 C58 H58 120.1
C60 C59 C58 118.9(4)
C60 C59 H59 120.6
C58 C59 H59 120.6
C59 C60 C61 120.5(5)
C59 C60 H60 119.7
C61 C60 H60 119.7
C62 C61 C60 120.1(5)
C62 C61 H61 119.9
C60 C61 H61 119.9
C57 C62 C61 120.1(4)
C57 C62 H62 119.9
C61 C62 H62 119.9
O15 C63 O16 123.9(3)
O15 C63 C57 118.4(3)
O16 C63 C57 117.6(3)
N2 C64 C65 122.0(4)
N2 C64 H64 119.0
C65 C64 H64 119.0
C64 C65 C66 120.1(4)
C64 C65 H65 119.9
C66 C65 H65 119.9
C65 C66 C67 119.3(4)
C65 C66 H66 120.3
C67 C66 H66 120.3
N1 C74 C75 117.7(3)
N1 C74 C70 122.3(3)
C75 C74 C70 120.0(4)
N2 C75 C74 116.1(3)
N2 C75 C67 123.8(3)
C74 C75 C67 120.0(4)
C68 C67 C75 120.0(4)
C68 C67 C66 123.3(4)
C75 C67 C66 116.6(4)
C67 C68 C69 120.0(4)
C67 C68 H68 120.0
C69 C68 H68 120.0
C68 C69 C70 120.0(4)
C68 C69 H69 120.0
C70 C69 H69 120.0
C74 C70 C69 120.0(4)
C74 C70 C71 116.4(3)
C69 C70 C71 123.5(3)
C72 C71 C70 121.4(4)
C72 C71 H71 119.3
C70 C71 H71 119.3
C71 C72 C73 118.1(4)
C71 C72 H72 120.9
C73 C72 H72 120.9
N1 C73 C72 120.9(4)
N1 C73 H73 119.6
C72 C73 H73 119.6
C77 C76 N3 120.9(4)
C77 C76 H76 119.5
N3 C76 H76 119.5
C76 C77 C78 120.0(4)
C76 C77 H77 120.0
C78 C77 H77 120.0
C77 C78 C79 120.3(4)
C77 C78 H78 119.8
C79 C78 H78 119.8
N4 C86 C87 117.0(4)
N4 C86 C82 123.0(4)
C87 C86 C82 120.0(4)
N3 C87 C79 121.7(4)
N3 C87 C86 118.1(3)
C79 C87 C86 120.0(4)
C87 C79 C80 120.0(4)
C87 C79 C78 117.6(4)
C80 C79 C78 122.4(4)
C81 C80 C79 120.0(4)
C81 C80 H80 120.0
C79 C80 H80 120.0
C80 C81 C82 120.0(4)
C80 C81 H81 120.0
C82 C81 H81 120.0
C81 C82 C86 120.0(4)
C81 C82 C83 122.2(4)
C86 C82 C83 117.8(4)
C84 C83 C82 118.9(4)
C84 C83 H83 120.6
C82 C83 H83 120.6
C85 C84 C83 118.8(4)
C85 C84 H84 120.6
C83 C84 H84 120.6
N4 C85 C84 123.3(4)
N4 C85 H85 118.4
C84 C85 H85 118.4
O17 C88 H88D 109.5
O17 C88 H88E 109.5
H88D C88 H88E 109.5
O17 C88 H88F 109.5
H88D C88 H88F 109.5
H88E C88 H88F 109.5
N5 C89 C90 177.0(5)
C89 C90 H90A 109.5
C89 C90 H90B 109.5
H90A C90 H90B 109.5
C89 C90 H90C 109.5
H90A C90 H90C 109.5
H90B C90 H90C 109.5
N6 C91 C92 177.8(6)
C91 C92 H92B 109.5
C91 C92 H92C 109.5
H92B C92 H92C 109.5
C91 C92 H92A 109.5
H92B C92 H92A 109.5
H92C C92 H92A 109.5
N7 C93 C94 179.3(8)
C93 C94 H94A 109.5
C93 C94 H94B 109.5
H94A C94 H94B 109.5
C93 C94 H94C 109.5
H94A C94 H94C 109.5
H94B C94 H94C 109.5
N8 C95 C96 178.5(7)
C95 C96 H96A 109.5
C95 C96 H96B 109.5
H96A C96 H96B 109.5
C95 C96 H96C 109.5
H96A C96 H96C 109.5
H96B C96 H96C 109.5
O18 Mn1 O19 84.47(10)
O18 Mn1 O12 175.11(11)
O19 Mn1 O12 100.20(11)
O18 Mn1 O7 91.08(11)
O19 Mn1 O7 170.69(11)
O12 Mn1 O7 84.08(11)
O18 Mn1 O10 86.53(10)
O19 Mn1 O10 91.00(10)
O12 Mn1 O10 94.80(10)
O7 Mn1 O10 96.90(11)
O18 Mn1 O1 81.08(10)
O19 Mn1 O1 83.62(10)
O12 Mn1 O1 97.91(10)
O7 Mn1 O1 87.62(10)
O10 Mn1 O1 166.90(10)
O18 Mn1 Mn4 40.81(7)
O19 Mn1 Mn4 44.25(8)
O12 Mn1 Mn4 144.02(8)
O7 Mn1 Mn4 131.89(8)
O10 Mn1 Mn4 82.71(7)
O1 Mn1 Mn4 85.12(6)
O18 Mn1 Mn2 37.15(7)
O19 Mn1 Mn2 91.52(8)
O12 Mn1 Mn2 140.41(8)
O7 Mn1 Mn2 80.07(8)
O10 Mn1 Mn2 122.89(7)
O1 Mn1 Mn2 45.69(7)
Mn4 Mn1 Mn2 61.390(19)
O20 Mn2 O18 82.81(10)
O20 Mn2 O13 100.09(11)
O18 Mn2 O13 175.49(11)
O20 Mn2 O8 172.56(11)
O18 Mn2 O8 90.68(10)
O13 Mn2 O8 86.19(11)
O20 Mn2 O15 97.73(11)
O18 Mn2 O15 96.61(11)
O13 Mn2 O15 86.45(11)
O8 Mn2 O15 86.56(11)
O20 Mn2 O1 91.56(10)
O18 Mn2 O1 85.23(10)
O13 Mn2 O1 91.22(10)
O8 Mn2 O1 84.29(11)
O15 Mn2 O1 170.69(10)
O20 Mn2 Mn4 46.36(8)
O18 Mn2 Mn4 36.74(7)
O13 Mn2 Mn4 145.61(8)
O8 Mn2 Mn4 126.77(8)
O15 Mn2 Mn4 103.25(8)
O1 Mn2 Mn4 83.70(7)
O20 Mn2 Mn1 95.26(8)
O18 Mn2 Mn1 37.12(7)
O13 Mn2 Mn1 138.67(8)
O8 Mn2 Mn1 77.34(8)
O15 Mn2 Mn1 129.21(8)
O1 Mn2 Mn1 49.99(7)
Mn4 Mn2 Mn1 55.808(19)
O19 Mn3 O2 96.07(11)
O19 Mn3 O6 96.05(11)
O2 Mn3 O6 98.83(11)
O19 Mn3 N1 172.14(13)
O2 Mn3 N1 89.87(12)
O6 Mn3 N1 88.08(12)
O19 Mn3 N2 95.19(12)
O2 Mn3 N2 166.77(12)
O6 Mn3 N2 86.85(11)
N1 Mn3 N2 78.32(13)
O19 Mn3 O11 94.13(11)
O2 Mn3 O11 90.20(11)
O6 Mn3 O11 165.58(10)
N1 Mn3 O11 80.67(12)
N2 Mn3 O11 82.08(11)
O18 Mn4 O4 172.33(11)
O18 Mn4 O19 83.74(11)
O4 Mn4 O19 91.65(11)
O18 Mn4 O17 92.70(10)
O4 Mn4 O17 92.82(11)
O19 Mn4 O17 170.01(10)
O18 Mn4 O9 89.06(10)
O4 Mn4 O9 96.75(10)
O19 Mn4 O9 85.94(10)
O17 Mn4 O9 84.67(10)
O18 Mn4 O20 76.10(10)
O4 Mn4 O20 99.16(10)
O19 Mn4 O20 103.83(10)
O17 Mn4 O20 84.26(10)
O9 Mn4 O20 161.01(10)
O18 Mn4 Mn1 41.97(8)
O4 Mn4 Mn1 133.97(8)
O19 Mn4 Mn1 42.35(7)
O17 Mn4 Mn1 132.22(7)
O9 Mn4 Mn1 81.19(7)
O20 Mn4 Mn1 94.99(7)
O18 Mn4 Mn2 37.78(8)
O4 Mn4 Mn2 136.67(8)
O19 Mn4 Mn2 91.35(7)
O17 Mn4 Mn2 91.51(7)
O9 Mn4 Mn2 126.57(7)
O20 Mn4 Mn2 38.58(7)
Mn1 Mn4 Mn2 62.80(2)
O20 Mn5 O5 93.84(11)
O20 Mn5 O14 96.23(12)
O5 Mn5 O14 166.44(11)
O20 Mn5 O3 94.93(11)
O5 Mn5 O3 99.12(11)
O14 Mn5 O3 89.06(11)
O20 Mn5 N3 173.55(13)
O5 Mn5 N3 85.52(12)
O14 Mn5 N3 83.45(12)
O3 Mn5 N3 91.50(12)
O20 Mn5 N4 97.51(11)
O5 Mn5 N4 84.08(12)
O14 Mn5 N4 85.61(12)
O3 Mn5 N4 166.92(11)
N3 Mn5 N4 76.04(13)
C73 N1 C74 120.8(3)
C73 N1 Mn3 125.5(3)
C74 N1 Mn3 113.62(19)
C64 N2 C75 118.1(2)
C64 N2 Mn3 127.75(19)
C75 N2 Mn3 114.13(18)
C87 N3 C76 119.1(3)
C87 N3 Mn5 116.6(3)
C76 N3 Mn5 124.3(3)
C85 N4 C86 118.2(3)
C85 N4 Mn5 129.5(3)
C86 N4 Mn5 112.0(2)
P1 O1 Mn2 127.28(15)
P1 O1 Mn1 126.18(15)
Mn2 O1 Mn1 84.32(9)
P1 O2 Mn3 132.05(16)
P1 O3 Mn5 134.80(16)
P2 O4 Mn4 121.30(14)
P2 O5 Mn5 139.68(17)
P2 O6 Mn3 129.99(15)
C35 O7 Mn1 126.58(18)
C35 O8 Mn2 128.68(18)
C42 O9 Mn4 124.71(16)
C42 O10 Mn1 125.29(17)
C49 O11 Mn3 127.70(17)
C49 O12 Mn1 135.05(18)
C56 O13 Mn2 130.25(17)
C56 O14 Mn5 130.90(18)
C63 O15 Mn2 135.69(19)
C88 O17 Mn4 127.6(2)
C88 O17 H17C 108.8
Mn4 O17 H17C 122.3
Mn4 O18 Mn1 97.22(11)
Mn4 O18 Mn2 105.48(12)
Mn1 O18 Mn2 105.73(12)
Mn3 O19 Mn1 125.67(14)
Mn3 O19 Mn4 136.56(14)
Mn1 O19 Mn4 93.40(11)
Mn5 O20 Mn2 123.89(13)
Mn5 O20 Mn4 129.95(14)
Mn2 O20 Mn4 95.06(11)
H1X O1W H1Y 109.5
H2X O2W H2Y 109.5
H3X O3W H3Y 109.5
H4X O4W H4Y 109.5
H5X O5W H5Y 109.5
H6X O6W H6Y 109.5
H7X O7W H7Y 109.4
O3 P1 O1 112.48(15)
O3 P1 O2 111.53(15)
O1 P1 O2 111.53(14)
O3 P1 C13 107.20(13)
O1 P1 C13 107.83(12)
O2 P1 C13 105.88(13)
O6 P2 O5 111.98(15)
O6 P2 O4 111.20(15)
O5 P2 O4 111.09(15)
O6 P2 C27 110.76(13)
O5 P2 C27 104.91(12)
O4 P2 C27 106.59(12)

loop_
_geom_bond_atom_site_label_1
_geom_bond_atom_site_label_2
_geom_bond_distance
C1 C6 1.387(6)
C1 C2 1.413(6)
C1 C13 1.523(6)
C2 C3 1.449(6)
C2 H2 0.9300
C3 C4 1.379(7)
C3 H3 0.9300
C4 C5 1.370(7)
C4 H4 0.9300
C5 C6 1.407(6)
C5 H5 0.9300
C6 C7 1.504(6)
C7 C8 1.362(6)
C7 C12 1.389(6)
C8 C9 1.398(7)
C8 H8 0.9300
C9 C10 1.427(7)
C9 H9 0.9300
C10 C11 1.420(6)
C10 H10 0.9300
C11 C12 1.341(6)
C11 H11 0.9300
C12 C13 1.508(6)
C13 C14 1.543(5)
C13 P1 1.852(4)
C14 H14A 0.9600
C14 H14B 0.9600
C14 H14C 0.9600
C15 C20 1.352(6)
C15 C16 1.391(6)
C15 C27 1.549(6)
C16 C17 1.411(6)
C16 H16 0.9300
C17 C18 1.358(6)
C17 H17 0.9300
C18 C19 1.415(7)
C18 H18 0.9300
C19 C20 1.395(6)
C19 H19 0.9300
C20 C21 1.488(6)
C21 C26 1.377(5)
C21 C22 1.446(7)
C22 C23 1.384(7)
C22 H22 0.9300
C23 C24 1.392(6)
C23 H23 0.9300
C24 C25 1.443(6)
C24 H24 0.9300
C25 C26 1.382(6)
C25 H25 0.9300
C26 C27 1.504(6)
C27 C28 1.588(5)
C27 P2 1.841(4)
C28 H28D 0.9600
C28 H28E 0.9600
C28 H28F 0.9600
C29 C34 1.346(6)
C29 C30 1.426(6)
C29 C35 1.500(5)
C30 C31 1.417(6)
C30 H30 0.9300
C31 C32 1.405(7)
C31 H31 0.9300
C32 C33 1.399(7)
C32 H32 0.9300
C33 C34 1.428(6)
C33 H33 0.9300
C34 H34 0.9300
C35 O7 1.272(4)
C35 O8 1.272(4)
C36 C37 1.382(6)
C36 C41 1.409(6)
C36 C42 1.499(5)
C37 C38 1.412(6)
C37 H37 0.9300
C38 C39 1.381(6)
C38 H38 0.9300
C39 C40 1.379(6)
C39 H39 0.9300
C40 C41 1.381(6)
C40 H40 0.9300
C41 H41 0.9300
C42 O10 1.235(4)
C42 O9 1.280(4)
C43 C48 1.407(6)
C43 C44 1.409(6)
C43 C49 1.475(5)
C44 C45 1.385(6)
C44 H44 0.9300
C45 C46 1.351(6)
C45 H45 0.9300
C46 C47 1.390(6)
C46 H46 0.9300
C47 C48 1.405(6)
C47 H47 0.9300
C48 H48 0.9300
C49 O11 1.259(4)
C49 O12 1.272(4)
C50 C55 1.351(6)
C50 C51 1.416(6)
C50 C56 1.454(5)
C51 C52 1.364(6)
C51 H51 0.9300
C52 C53 1.377(7)
C52 H52 0.9300
C53 C54 1.380(7)
C53 H53 0.9300
C54 C55 1.411(6)
C54 H54 0.9300
C55 H55 0.9300
C56 O14 1.228(4)
C56 O13 1.307(4)
C57 C62 1.381(6)
C57 C58 1.386(6)
C57 C63 1.506(6)
C58 C59 1.416(6)
C58 H58 0.9300
C59 C60 1.382(7)
C59 H59 0.9300
C60 C61 1.396(7)
C60 H60 0.9300
C61 C62 1.381(6)
C61 H61 0.9300
C62 H62 0.9300
C63 O15 1.241(4)
C63 O16 1.245(4)
C64 N2 1.341(4)
C64 C65 1.372(6)
C64 H64 0.9300
C65 C66 1.396(6)
C65 H65 0.9300
C66 C67 1.408(6)
C66 H66 0.9300
C74 N1 1.378(4)
C74 C75 1.390(6)
C74 C70 1.390(6)
C75 N2 1.369(4)
C75 C67 1.390(5)
C67 C68 1.390(6)
C68 C69 1.390(6)
C68 H68 0.9300
C69 C70 1.390(6)
C69 H69 0.9300
C70 C71 1.433(4)
C71 C72 1.382(6)
C71 H71 0.9300
C72 C73 1.430(6)
C72 H72 0.9300
C73 N1 1.333(5)
C73 H73 0.9300
C76 C77 1.380(6)
C76 N3 1.389(5)
C76 H76 0.9300
C77 C78 1.382(6)
C77 H77 0.9300
C78 C79 1.430(6)
C78 H78 0.9300
C86 N4 1.362(5)
C86 C87 1.390(6)
C86 C82 1.390(6)
C87 N3 1.387(5)
C87 C79 1.390(6)
C79 C80 1.390(6)
C80 C81 1.390(6)
C80 H80 0.9300
C81 C82 1.390(6)
C81 H81 0.9300
C82 C83 1.418(6)
C83 C84 1.416(6)
C83 H83 0.9300
C84 C85 1.370(6)
C84 H84 0.9300
C85 N4 1.352(5)
C85 H85 0.9300
C88 O17 1.426(4)
C88 H88D 0.9600
C88 H88E 0.9600
C88 H88F 0.9600
C89 N5 1.210(6)
C89 C90 1.420(7)
C90 H90A 0.9600
C90 H90B 0.9600
C90 H90C 0.9600
C91 N6 1.192(7)
C91 C92 1.425(8)
C92 H92B 0.9600
C92 H92C 0.9600
C92 H92A 0.9600
C93 N7 1.189(7)
C93 C94 1.397(8)
C94 H94A 0.9600
C94 H94B 0.9600
C94 H94C 0.9600
C95 N8 1.202(7)
C95 C96 1.357(7)
C96 H96A 0.9600
C96 H96B 0.9600
C96 H96C 0.9600
Mn1 O18 1.909(3)
Mn1 O19 1.911(3)
Mn1 O12 1.935(3)
Mn1 O7 1.956(3)
Mn1 O10 2.154(3)
Mn1 O1 2.343(3)
Mn1 Mn4 2.8312(8)
Mn1 Mn2 3.0444(8)
Mn2 O20 1.881(3)
Mn2 O18 1.910(2)
Mn2 O13 1.975(2)
Mn2 O8 1.993(3)
Mn2 O15 2.127(3)
Mn2 O1 2.189(3)
Mn2 Mn4 3.0049(8)
Mn3 O19 1.827(2)
Mn3 O2 1.889(2)
Mn3 O6 2.065(3)
Mn3 N1 2.077(3)
Mn3 N2 2.096(3)
Mn3 O11 2.196(3)
Mn4 O18 1.865(2)
Mn4 O4 1.921(2)
Mn4 O19 1.979(3)
Mn4 O17 2.049(3)
Mn4 O9 2.177(3)
Mn4 O20 2.183(2)
Mn5 O20 1.815(3)
Mn5 O5 1.933(3)
Mn5 O14 2.008(3)
Mn5 O3 2.055(3)
Mn5 N3 2.070(3)
Mn5 N4 2.247(3)
O1 P1 1.525(3)
O2 P1 1.546(3)
O3 P1 1.521(3)
O4 P2 1.532(3)
O5 P2 1.526(3)
O6 P2 1.517(3)
O17 H17C 0.8499
O1W H1X 0.8500
O1W H1Y 0.8500
O2W H2X 0.8501
O2W H2Y 0.8499
O3W H3X 0.8498
O3W H3Y 0.8502
O4W H4X 0.8499
O4W H4Y 0.8501
O5W H5X 0.8500
O5W H5Y 0.8500
O6W H6X 0.8501
O6W H6Y 0.8500
O7W H7X 0.8500
O7W H7Y 0.8501

loop_
_geom_torsion_atom_site_label_1
_geom_torsion_atom_site_label_2
_geom_torsion_atom_site_label_3
_geom_torsion_atom_site_label_4
_geom_torsion
C6 C1 C2 C3 0.8(6)
C13 C1 C2 C3 178.3(4)
C1 C2 C3 C4 -0.1(6)
C2 C3 C4 C5 2.3(7)
C3 C4 C5 C6 -4.9(7)
C2 C1 C6 C5 -3.7(6)
C13 C1 C6 C5 178.4(3)
C2 C1 C6 C7 175.5(4)
C13 C1 C6 C7 -2.3(4)
C4 C5 C6 C1 5.6(6)
C4 C5 C6 C7 -173.5(4)
C1 C6 C7 C8 -179.7(4)
C5 C6 C7 C8 -0.5(7)
C1 C6 C7 C12 -1.0(5)
C5 C6 C7 C12 178.2(4)
C12 C7 C8 C9 -4.2(7)
C6 C7 C8 C9 174.4(4)
C7 C8 C9 C10 4.5(7)
C8 C9 C10 C11 -2.0(7)
C9 C10 C11 C12 -1.0(6)
C10 C11 C12 C7 1.5(7)
C10 C11 C12 C13 179.6(4)
C8 C7 C12 C11 1.2(7)
C6 C7 C12 C11 -177.6(4)
C8 C7 C12 C13 -177.2(4)
C6 C7 C12 C13 4.0(5)
C11 C12 C13 C1 176.7(4)
C7 C12 C13 C1 -5.1(4)
C11 C12 C13 C14 56.3(6)
C7 C12 C13 C14 -125.5(4)
C11 C12 C13 P1 -68.3(5)
C7 C12 C13 P1 109.9(4)
C6 C1 C13 C12 4.4(4)
C2 C1 C13 C12 -173.2(4)
C6 C1 C13 C14 126.1(4)
C2 C1 C13 C14 -51.6(5)
C6 C1 C13 P1 -111.4(3)
C2 C1 C13 P1 70.9(5)
C20 C15 C16 C17 -0.7(6)
C27 C15 C16 C17 175.6(4)
C15 C16 C17 C18 1.6(6)
C16 C17 C18 C19 0.1(7)
C17 C18 C19 C20 -2.6(7)
C16 C15 C20 C19 -2.1(6)
C27 C15 C20 C19 -179.0(4)
C16 C15 C20 C21 177.2(4)
C27 C15 C20 C21 0.3(4)
C18 C19 C20 C15 3.6(6)
C18 C19 C20 C21 -175.5(4)
C15 C20 C21 C26 2.1(5)
C19 C20 C21 C26 -178.7(4)
C15 C20 C21 C22 -175.5(5)
C19 C20 C21 C22 3.7(8)
C26 C21 C22 C23 5.3(7)
C20 C21 C22 C23 -177.2(4)
C21 C22 C23 C24 -5.1(7)
C22 C23 C24 C25 -0.6(7)
C23 C24 C25 C26 5.9(6)
C22 C21 C26 C25 0.2(6)
C20 C21 C26 C25 -177.7(4)
C22 C21 C26 C27 174.4(4)
C20 C21 C26 C27 -3.6(5)
C24 C25 C26 C21 -5.7(6)
C24 C25 C26 C27 -178.7(4)
C21 C26 C27 C15 3.5(4)
C25 C26 C27 C15 177.4(4)
C21 C26 C27 C28 -115.4(4)
C25 C26 C27 C28 58.4(5)
C21 C26 C27 P2 123.3(3)
C25 C26 C27 P2 -62.8(5)
C20 C15 C27 C26 -2.3(4)
C16 C15 C27 C26 -179.0(4)
C20 C15 C27 C28 118.2(4)
C16 C15 C27 C28 -58.4(5)
C20 C15 C27 P2 -121.2(3)
C16 C15 C27 P2 62.1(5)
C34 C29 C30 C31 -3.9(6)
C35 C29 C30 C31 -179.7(4)
C29 C30 C31 C32 3.6(6)
C30 C31 C32 C33 -4.9(8)
C31 C32 C33 C34 5.8(7)
C30 C29 C34 C33 5.4(7)
C35 C29 C34 C33 -178.9(4)
C32 C33 C34 C29 -6.0(7)
C34 C29 C35 O7 -172.6(4)
C30 C29 C35 O7 3.2(5)
C34 C29 C35 O8 6.5(5)
C30 C29 C35 O8 -177.7(3)
C41 C36 C37 C38 1.6(6)
C42 C36 C37 C38 -178.4(4)
C36 C37 C38 C39 -0.3(7)
C37 C38 C39 C40 0.0(7)
C38 C39 C40 C41 -0.9(6)
C39 C40 C41 C36 2.2(6)
C37 C36 C41 C40 -2.5(6)
C42 C36 C41 C40 177.5(3)
C37 C36 C42 O10 162.3(4)
C41 C36 C42 O10 -17.7(5)
C37 C36 C42 O9 -17.4(5)
C41 C36 C42 O9 162.7(3)
C48 C43 C44 C45 0.3(6)
C49 C43 C44 C45 -179.4(4)
C43 C44 C45 C46 3.1(7)
C44 C45 C46 C47 -8.3(7)
C45 C46 C47 C48 9.5(7)
C46 C47 C48 C43 -5.8(6)
C44 C43 C48 C47 1.2(6)
C49 C43 C48 C47 -179.1(4)
C48 C43 C49 O11 166.6(3)
C44 C43 C49 O11 -13.7(5)
C48 C43 C49 O12 -15.8(5)
C44 C43 C49 O12 163.9(3)
C55 C50 C51 C52 2.5(7)
C56 C50 C51 C52 176.1(4)
C50 C51 C52 C53 -2.1(8)
C51 C52 C53 C54 2.3(8)
C52 C53 C54 C55 -2.7(8)
C51 C50 C55 C54 -3.0(7)
C56 C50 C55 C54 -176.9(4)
C53 C54 C55 C50 3.1(7)
C55 C50 C56 O14 14.3(6)
C51 C50 C56 O14 -159.5(4)
C55 C50 C56 O13 -166.4(4)
C51 C50 C56 O13 19.8(6)
C62 C57 C58 C59 1.9(6)
C63 C57 C58 C59 -179.2(4)
C57 C58 C59 C60 -2.4(7)
C58 C59 C60 C61 1.9(7)
C59 C60 C61 C62 -0.8(7)
C58 C57 C62 C61 -0.8(7)
C63 C57 C62 C61 -179.6(4)
C60 C61 C62 C57 0.2(7)
C62 C57 C63 O15 167.1(4)
C58 C57 C63 O15 -11.7(5)
C62 C57 C63 O16 -11.2(6)
C58 C57 C63 O16 169.9(3)
N2 C64 C65 C66 2.3(6)
C64 C65 C66 C67 -2.8(6)
N1 C74 C75 N2 -2.4(5)
C70 C74 C75 N2 177.1(3)
N1 C74 C75 C67 -179.4(3)
C70 C74 C75 C67 0.0(6)
N2 C75 C67 C68 -176.8(4)
C74 C75 C67 C68 0.0(6)
N2 C75 C67 C66 -0.5(6)
C74 C75 C67 C66 176.3(4)
C65 C66 C67 C68 178.1(4)
C65 C66 C67 C75 2.0(6)
C75 C67 C68 C69 0.0(6)
C66 C67 C68 C69 -176.0(4)
C67 C68 C69 C70 0.0(7)
N1 C74 C70 C69 179.4(4)
C75 C74 C70 C69 0.0(6)
N1 C74 C70 C71 -1.8(6)
C75 C74 C70 C71 178.8(3)
C68 C69 C70 C74 0.0(7)
C68 C69 C70 C71 -178.7(4)
C74 C70 C71 C72 -0.4(5)
C69 C70 C71 C72 178.3(3)
C70 C71 C72 C73 1.0(6)
C71 C72 C73 N1 0.5(7)
N3 C76 C77 C78 -0.5(6)
C76 C77 C78 C79 1.9(6)
N4 C86 C87 N3 -4.6(5)
C82 C86 C87 N3 175.0(4)
N4 C86 C87 C79 -179.6(4)
C82 C86 C87 C79 0.0(6)
N3 C87 C79 C80 -174.8(4)
C86 C87 C79 C80 0.0(6)
N3 C87 C79 C78 6.9(6)
C86 C87 C79 C78 -178.4(4)
C77 C78 C79 C87 -5.0(6)
C77 C78 C79 C80 176.7(4)
C87 C79 C80 C81 0.0(6)
C78 C79 C80 C81 178.3(4)
C79 C80 C81 C82 0.0(6)
C80 C81 C82 C86 0.0(6)
C80 C81 C82 C83 -179.9(4)
N4 C86 C82 C81 179.6(4)
C87 C86 C82 C81 0.0(6)
N4 C86 C82 C83 -0.5(6)
C87 C86 C82 C83 179.9(4)
C81 C82 C83 C84 179.0(4)
C86 C82 C83 C84 -0.9(6)
C82 C83 C84 C85 1.3(6)
C83 C84 C85 N4 -0.3(6)
O18 Mn1 Mn2 O20 70.74(14)
O19 Mn1 Mn2 O20 -8.05(11)
O12 Mn1 Mn2 O20 -116.11(15)
O7 Mn1 Mn2 O20 175.97(11)
O10 Mn1 Mn2 O20 84.13(12)
O1 Mn1 Mn2 O20 -87.61(11)
Mn4 Mn1 Mn2 O20 25.79(8)
O19 Mn1 Mn2 O18 -78.78(14)
O12 Mn1 Mn2 O18 173.16(17)
O7 Mn1 Mn2 O18 105.23(14)
O10 Mn1 Mn2 O18 13.39(14)
O1 Mn1 Mn2 O18 -158.35(14)
Mn4 Mn1 Mn2 O18 -44.95(11)
O18 Mn1 Mn2 O13 -177.47(17)
O19 Mn1 Mn2 O13 103.74(15)
O12 Mn1 Mn2 O13 -4.32(19)
O7 Mn1 Mn2 O13 -72.24(15)
O10 Mn1 Mn2 O13 -164.08(15)
O1 Mn1 Mn2 O13 24.18(15)
Mn4 Mn1 Mn2 O13 137.58(13)
O18 Mn1 Mn2 O8 -108.48(14)
O19 Mn1 Mn2 O8 172.74(11)
O12 Mn1 Mn2 O8 64.68(15)
O7 Mn1 Mn2 O8 -3.25(11)
O10 Mn1 Mn2 O8 -95.09(12)
O1 Mn1 Mn2 O8 93.17(12)
Mn4 Mn1 Mn2 O8 -153.43(8)
O18 Mn1 Mn2 O15 -33.71(15)
O19 Mn1 Mn2 O15 -112.49(13)
O12 Mn1 Mn2 O15 139.45(16)
O7 Mn1 Mn2 O15 71.52(13)
O10 Mn1 Mn2 O15 -20.32(14)
O1 Mn1 Mn2 O15 167.95(13)
Mn4 Mn1 Mn2 O15 -78.66(10)
O18 Mn1 Mn2 O1 158.35(14)
O19 Mn1 Mn2 O1 79.56(11)
O12 Mn1 Mn2 O1 -28.50(15)
O7 Mn1 Mn2 O1 -96.42(12)
O10 Mn1 Mn2 O1 171.73(12)
Mn4 Mn1 Mn2 O1 113.39(9)
O18 Mn1 Mn2 Mn4 44.95(11)
O19 Mn1 Mn2 Mn4 -33.83(8)
O12 Mn1 Mn2 Mn4 -141.89(13)
O7 Mn1 Mn2 Mn4 150.18(8)
O10 Mn1 Mn2 Mn4 58.34(9)
O1 Mn1 Mn2 Mn4 -113.39(9)
O19 Mn1 Mn4 O18 167.86(15)
O12 Mn1 Mn4 O18 178.74(18)
O7 Mn1 Mn4 O18 -0.38(15)
O10 Mn1 Mn4 O18 -93.14(13)
O1 Mn1 Mn4 O18 81.99(13)
Mn2 Mn1 Mn4 O18 40.76(11)
O18 Mn1 Mn4 O4 -170.61(15)
O19 Mn1 Mn4 O4 -2.75(15)
O12 Mn1 Mn4 O4 8.13(18)
O7 Mn1 Mn4 O4 -170.99(15)
O10 Mn1 Mn4 O4 96.26(13)
O1 Mn1 Mn4 O4 -88.61(12)
Mn2 Mn1 Mn4 O4 -129.84(11)
O18 Mn1 Mn4 O19 -167.86(15)
O12 Mn1 Mn4 O19 10.88(17)
O7 Mn1 Mn4 O19 -168.24(15)
O10 Mn1 Mn4 O19 99.01(13)
O1 Mn1 Mn4 O19 -85.86(12)
Mn2 Mn1 Mn4 O19 -127.09(11)
O18 Mn1 Mn4 O17 24.01(15)
O19 Mn1 Mn4 O17 -168.14(14)
O12 Mn1 Mn4 O17 -157.25(17)
O7 Mn1 Mn4 O17 23.62(15)
O10 Mn1 Mn4 O17 -69.13(12)
O1 Mn1 Mn4 O17 106.00(12)
Mn2 Mn1 Mn4 O17 64.77(10)
O18 Mn1 Mn4 O9 98.49(13)
O19 Mn1 Mn4 O9 -93.65(13)
O12 Mn1 Mn4 O9 -82.77(16)
O7 Mn1 Mn4 O9 98.11(13)
O10 Mn1 Mn4 O9 5.35(10)
O1 Mn1 Mn4 O9 -179.52(10)
Mn2 Mn1 Mn4 O9 139.25(7)
O18 Mn1 Mn4 O20 -62.76(13)
O19 Mn1 Mn4 O20 105.09(12)
O12 Mn1 Mn4 O20 115.97(15)
O7 Mn1 Mn4 O20 -63.15(13)
O10 Mn1 Mn4 O20 -155.90(10)
O1 Mn1 Mn4 O20 19.23(10)
Mn2 Mn1 Mn4 O20 -22.00(7)
O18 Mn1 Mn4 Mn2 -40.76(11)
O19 Mn1 Mn4 Mn2 127.09(10)
O12 Mn1 Mn4 Mn2 137.98(14)
O7 Mn1 Mn4 Mn2 -41.14(11)
O10 Mn1 Mn4 Mn2 -133.90(7)
O1 Mn1 Mn4 Mn2 41.23(7)
O20 Mn2 Mn4 O18 171.31(17)
O13 Mn2 Mn4 O18 -173.38(19)
O8 Mn2 Mn4 O18 -12.45(16)
O15 Mn2 Mn4 O18 83.24(15)
O1 Mn2 Mn4 O18 -90.46(14)
Mn1 Mn2 Mn4 O18 -45.46(12)
O20 Mn2 Mn4 O4 -16.87(16)
O18 Mn2 Mn4 O4 171.82(17)
O13 Mn2 Mn4 O4 -1.6(2)
O8 Mn2 Mn4 O4 159.37(16)
O15 Mn2 Mn4 O4 -104.94(15)
O1 Mn2 Mn4 O4 81.35(14)
Mn1 Mn2 Mn4 O4 126.36(12)
O20 Mn2 Mn4 O19 -110.72(13)
O18 Mn2 Mn4 O19 77.97(14)
O13 Mn2 Mn4 O19 -95.41(16)
O8 Mn2 Mn4 O19 65.52(13)
O15 Mn2 Mn4 O19 161.21(11)
O1 Mn2 Mn4 O19 -12.50(10)
Mn1 Mn2 Mn4 O19 32.51(7)
O20 Mn2 Mn4 O17 78.85(13)
O18 Mn2 Mn4 O17 -92.46(14)
O13 Mn2 Mn4 O17 94.16(16)
O8 Mn2 Mn4 O17 -104.91(12)
O15 Mn2 Mn4 O17 -9.23(11)
O1 Mn2 Mn4 O17 177.07(10)
Mn1 Mn2 Mn4 O17 -137.92(8)
O20 Mn2 Mn4 O9 163.33(14)
O18 Mn2 Mn4 O9 -7.98(15)
O13 Mn2 Mn4 O9 178.64(17)
O8 Mn2 Mn4 O9 -20.43(14)
O15 Mn2 Mn4 O9 75.26(13)
O1 Mn2 Mn4 O9 -98.44(12)
Mn1 Mn2 Mn4 O9 -53.43(10)
O18 Mn2 Mn4 O20 -171.31(17)
O13 Mn2 Mn4 O20 15.31(18)
O8 Mn2 Mn4 O20 176.24(15)
O15 Mn2 Mn4 O20 -88.07(13)
O1 Mn2 Mn4 O20 98.23(13)
Mn1 Mn2 Mn4 O20 143.23(11)
O20 Mn2 Mn4 Mn1 -143.23(11)
O18 Mn2 Mn4 Mn1 45.46(12)
O13 Mn2 Mn4 Mn1 -127.92(15)
O8 Mn2 Mn4 Mn1 33.01(10)
O15 Mn2 Mn4 Mn1 128.69(8)
O1 Mn2 Mn4 Mn1 -45.01(7)
C72 C73 N1 C74 -2.7(6)
C72 C73 N1 Mn3 -179.8(3)
C75 C74 N1 C73 -177.2(3)
C70 C74 N1 C73 3.4(5)
C75 C74 N1 Mn3 0.3(4)
C70 C74 N1 Mn3 -179.1(3)
O2 Mn3 N1 C73 4.4(4)
O6 Mn3 N1 C73 -94.4(4)
N2 Mn3 N1 C73 178.4(4)
O11 Mn3 N1 C73 94.6(4)
O2 Mn3 N1 C74 -172.9(2)
O6 Mn3 N1 C74 88.2(2)
N2 Mn3 N1 C74 1.1(2)
O11 Mn3 N1 C74 -82.7(2)
C65 C64 N2 C75 -0.8(5)
C65 C64 N2 Mn3 178.9(3)
C74 C75 N2 C64 -177.0(3)
C67 C75 N2 C64 0.0(5)
C74 C75 N2 Mn3 3.2(4)
C67 C75 N2 Mn3 -179.8(3)
O19 Mn3 N2 C64 -6.6(3)
O2 Mn3 N2 C64 -154.8(4)
O6 Mn3 N2 C64 89.2(3)
N1 Mn3 N2 C64 177.9(3)
O11 Mn3 N2 C64 -100.0(3)
O19 Mn3 N2 C75 173.20(19)
O2 Mn3 N2 C75 24.9(7)
O6 Mn3 N2 C75 -91.0(2)
N1 Mn3 N2 C75 -2.3(2)
O11 Mn3 N2 C75 79.7(2)
C79 C87 N3 C76 -5.6(6)
C86 C87 N3 C76 179.6(4)
C79 C87 N3 Mn5 176.0(3)
C86 C87 N3 Mn5 1.1(5)
C77 C76 N3 C87 2.2(6)
C77 C76 N3 Mn5 -179.4(3)
O5 Mn5 N3 C87 -83.6(3)
O14 Mn5 N3 C87 88.5(3)
O3 Mn5 N3 C87 177.4(3)
N4 Mn5 N3 C87 1.4(3)
O5 Mn5 N3 C76 98.0(3)
O14 Mn5 N3 C76 -89.9(3)
O3 Mn5 N3 C76 -1.0(3)
N4 Mn5 N3 C76 -177.0(3)
C84 C85 N4 C86 -1.0(6)
C84 C85 N4 Mn5 173.6(3)
C87 C86 N4 C85 -179.0(4)
C82 C86 N4 C85 1.5(6)
C87 C86 N4 Mn5 5.5(4)
C82 C86 N4 Mn5 -174.1(3)
O20 Mn5 N4 C85 1.4(4)
O5 Mn5 N4 C85 -91.8(3)
O14 Mn5 N4 C85 97.1(4)
O3 Mn5 N4 C85 163.3(4)
N3 Mn5 N4 C85 -178.6(4)
O20 Mn5 N4 C86 176.2(3)
O5 Mn5 N4 C86 83.1(3)
O14 Mn5 N4 C86 -88.0(3)
O3 Mn5 N4 C86 -21.8(7)
N3 Mn5 N4 C86 -3.7(3)
O20 Mn2 O1 P1 -36.49(18)
O18 Mn2 O1 P1 -119.14(18)
O13 Mn2 O1 P1 63.65(18)
O8 Mn2 O1 P1 149.70(19)
Mn4 Mn2 O1 P1 -82.26(17)
Mn1 Mn2 O1 P1 -132.1(2)
O20 Mn2 O1 Mn1 95.57(9)
O18 Mn2 O1 Mn1 12.91(9)
O13 Mn2 O1 Mn1 -164.30(10)
O8 Mn2 O1 Mn1 -78.25(9)
Mn4 Mn2 O1 Mn1 49.80(5)
O18 Mn1 O1 P1 119.91(19)
O19 Mn1 O1 P1 34.53(18)
O12 Mn1 O1 P1 -64.93(19)
O7 Mn1 O1 P1 -148.62(19)
O10 Mn1 O1 P1 100.8(5)
Mn4 Mn1 O1 P1 78.98(17)
Mn2 Mn1 O1 P1 132.9(2)
O18 Mn1 O1 Mn2 -13.04(9)
O19 Mn1 O1 Mn2 -98.42(10)
O12 Mn1 O1 Mn2 162.12(10)
O7 Mn1 O1 Mn2 78.43(10)
O10 Mn1 O1 Mn2 -32.2(5)
Mn4 Mn1 O1 Mn2 -53.97(6)
O19 Mn3 O2 P1 21.5(2)
O6 Mn3 O2 P1 -75.6(2)
N1 Mn3 O2 P1 -163.7(2)
N2 Mn3 O2 P1 169.7(4)
O11 Mn3 O2 P1 115.6(2)
O20 Mn5 O3 P1 -8.0(2)
O5 Mn5 O3 P1 86.7(2)
O14 Mn5 O3 P1 -104.2(2)
N3 Mn5 O3 P1 172.4(2)
N4 Mn5 O3 P1 -170.0(4)
O19 Mn4 O4 P2 61.80(19)
O17 Mn4 O4 P2 -127.13(18)
O9 Mn4 O4 P2 147.91(18)
O20 Mn4 O4 P2 -42.49(19)
Mn1 Mn4 O4 P2 63.7(2)
Mn2 Mn4 O4 P2 -31.9(2)
O20 Mn5 O5 P2 32.4(3)
O14 Mn5 O5 P2 170.3(4)
O3 Mn5 O5 P2 -63.3(3)
N3 Mn5 O5 P2 -154.1(3)
N4 Mn5 O5 P2 129.5(3)
O19 Mn3 O6 P2 -1.8(2)
O2 Mn3 O6 P2 95.4(2)
N1 Mn3 O6 P2 -175.1(2)
N2 Mn3 O6 P2 -96.7(2)
O11 Mn3 O6 P2 -136.5(3)
O8 C35 O7 Mn1 -11.1(5)
C29 C35 O7 Mn1 167.9(2)
O18 Mn1 O7 C35 43.5(2)
O12 Mn1 O7 C35 -135.7(2)
O10 Mn1 O7 C35 130.1(2)
O1 Mn1 O7 C35 -37.5(2)
Mn4 Mn1 O7 C35 43.8(3)
Mn2 Mn1 O7 C35 7.9(2)
O7 C35 O8 Mn2 5.9(5)
C29 C35 O8 Mn2 -173.1(2)
O18 Mn2 O8 C35 -34.8(2)
O13 Mn2 O8 C35 142.0(2)
O15 Mn2 O8 C35 -131.4(2)
O1 Mn2 O8 C35 50.3(2)
Mn4 Mn2 O8 C35 -27.4(3)
Mn1 Mn2 O8 C35 0.1(2)
O10 C42 O9 Mn4 8.8(4)
C36 C42 O9 Mn4 -171.6(2)
O18 Mn4 O9 C42 32.2(2)
O4 Mn4 O9 C42 -142.7(2)
O19 Mn4 O9 C42 -51.5(2)
O17 Mn4 O9 C42 125.0(2)
O20 Mn4 O9 C42 70.5(4)
Mn1 Mn4 O9 C42 -9.2(2)
Mn2 Mn4 O9 C42 37.1(2)
O9 C42 O10 Mn1 -0.6(4)
C36 C42 O10 Mn1 179.8(2)
O18 Mn1 O10 C42 -45.7(2)
O19 Mn1 O10 C42 38.7(2)
O12 Mn1 O10 C42 139.0(2)
O7 Mn1 O10 C42 -136.4(2)
O1 Mn1 O10 C42 -26.8(6)
Mn4 Mn1 O10 C42 -4.9(2)
Mn2 Mn1 O10 C42 -53.8(2)
O12 C49 O11 Mn3 -22.5(4)
C43 C49 O11 Mn3 154.9(2)
O19 Mn3 O11 C49 37.6(2)
O2 Mn3 O11 C49 -58.5(2)
O6 Mn3 O11 C49 172.5(3)
N1 Mn3 O11 C49 -148.3(2)
N2 Mn3 O11 C49 132.3(2)
O11 C49 O12 Mn1 0.9(5)
C43 C49 O12 Mn1 -176.58(19)
O19 Mn1 O12 C49 -0.9(3)
O7 Mn1 O12 C49 170.7(3)
O10 Mn1 O12 C49 -92.8(3)
O1 Mn1 O12 C49 84.0(2)
Mn4 Mn1 O12 C49 -8.6(3)
Mn2 Mn1 O12 C49 104.1(2)
O14 C56 O13 Mn2 5.1(5)
C50 C56 O13 Mn2 -174.1(2)
O20 Mn2 O13 C56 -3.8(3)
O8 Mn2 O13 C56 -179.8(2)
O15 Mn2 O13 C56 93.5(2)
O1 Mn2 O13 C56 -95.6(2)
Mn4 Mn2 O13 C56 -15.0(3)
Mn1 Mn2 O13 C56 -113.9(2)
O13 C56 O14 Mn5 22.1(5)
C50 C56 O14 Mn5 -158.6(2)
O20 Mn5 O14 C56 -41.4(3)
O5 Mn5 O14 C56 -179.1(4)
O3 Mn5 O14 C56 53.5(3)
N3 Mn5 O14 C56 145.1(3)
N4 Mn5 O14 C56 -138.5(3)
O16 C63 O15 Mn2 -60.2(5)
C57 C63 O15 Mn2 121.5(3)
O20 Mn2 O15 C63 0.6(3)
O18 Mn2 O15 C63 84.2(3)
O13 Mn2 O15 C63 -99.2(3)
O8 Mn2 O15 C63 174.4(3)
Mn4 Mn2 O15 C63 47.4(3)
Mn1 Mn2 O15 C63 103.9(3)
O18 Mn4 O17 C88 155.6(3)
O4 Mn4 O17 C88 -29.8(3)
O9 Mn4 O17 C88 66.8(3)
O20 Mn4 O17 C88 -128.7(3)
Mn1 Mn4 O17 C88 139.8(3)
Mn2 Mn4 O17 C88 -166.6(3)
O19 Mn4 O18 Mn1 8.20(10)
O17 Mn4 O18 Mn1 -162.44(11)
O9 Mn4 O18 Mn1 -77.82(11)
O20 Mn4 O18 Mn1 114.15(11)
Mn2 Mn4 O18 Mn1 108.58(15)
O19 Mn4 O18 Mn2 -100.38(12)
O17 Mn4 O18 Mn2 88.98(12)
O9 Mn4 O18 Mn2 173.60(12)
O20 Mn4 O18 Mn2 5.57(11)
Mn1 Mn4 O18 Mn2 -108.58(15)
O19 Mn1 O18 Mn4 -8.48(11)
O7 Mn1 O18 Mn4 179.71(11)
O10 Mn1 O18 Mn4 82.86(11)
O1 Mn1 O18 Mn4 -92.87(11)
Mn2 Mn1 O18 Mn4 -108.37(15)
O19 Mn1 O18 Mn2 99.89(12)
O7 Mn1 O18 Mn2 -71.91(12)
O10 Mn1 O18 Mn2 -168.77(12)
O1 Mn1 O18 Mn2 15.50(10)
Mn4 Mn1 O18 Mn2 108.37(15)
O20 Mn2 O18 Mn4 -6.33(12)
O8 Mn2 O18 Mn4 170.06(13)
O15 Mn2 O18 Mn4 -103.33(12)
O1 Mn2 O18 Mn4 85.85(12)
Mn1 Mn2 O18 Mn4 102.33(15)
O20 Mn2 O18 Mn1 -108.65(12)
O8 Mn2 O18 Mn1 67.73(12)
O15 Mn2 O18 Mn1 154.35(12)
O1 Mn2 O18 Mn1 -16.48(11)
Mn4 Mn2 O18 Mn1 -102.33(15)
O2 Mn3 O19 Mn1 53.94(17)
O6 Mn3 O19 Mn1 153.52(15)
N2 Mn3 O19 Mn1 -119.11(17)
O11 Mn3 O19 Mn1 -36.70(16)
O2 Mn3 O19 Mn4 -95.8(2)
O6 Mn3 O19 Mn4 3.7(2)
N2 Mn3 O19 Mn4 91.1(2)
O11 Mn3 O19 Mn4 173.51(19)
O18 Mn1 O19 Mn3 -151.78(17)
O12 Mn1 O19 Mn3 26.75(18)
O10 Mn1 O19 Mn3 121.81(16)
O1 Mn1 O19 Mn3 -70.17(16)
Mn4 Mn1 O19 Mn3 -159.7(2)
Mn2 Mn1 O19 Mn3 -115.25(15)
O18 Mn1 O19 Mn4 7.94(10)
O12 Mn1 O19 Mn4 -173.53(10)
O10 Mn1 O19 Mn4 -78.47(10)
O1 Mn1 O19 Mn4 89.55(10)
Mn2 Mn1 O19 Mn4 44.47(8)
O18 Mn4 O19 Mn3 147.7(2)
O4 Mn4 O19 Mn3 -26.2(2)
O9 Mn4 O19 Mn3 -122.8(2)
O20 Mn4 O19 Mn3 73.7(2)
Mn1 Mn4 O19 Mn3 155.8(3)
Mn2 Mn4 O19 Mn3 110.62(18)
O18 Mn4 O19 Mn1 -8.14(10)
O4 Mn4 O19 Mn1 178.02(10)
O9 Mn4 O19 Mn1 81.37(10)
O20 Mn4 O19 Mn1 -82.12(11)
Mn2 Mn4 O19 Mn1 -45.21(8)
O5 Mn5 O20 Mn2 -151.04(17)
O14 Mn5 O20 Mn2 38.06(18)
O3 Mn5 O20 Mn2 -51.53(17)
N4 Mn5 O20 Mn2 124.43(17)
O5 Mn5 O20 Mn4 -16.52(17)
O14 Mn5 O20 Mn4 172.58(16)
O3 Mn5 O20 Mn4 82.99(17)
N4 Mn5 O20 Mn4 -101.05(17)
O18 Mn2 O20 Mn5 151.94(18)
O13 Mn2 O20 Mn5 -24.57(19)
O15 Mn2 O20 Mn5 -112.32(17)
O1 Mn2 O20 Mn5 66.95(17)
Mn4 Mn2 O20 Mn5 146.7(2)
Mn1 Mn2 O20 Mn5 116.90(15)
O18 Mn2 O20 Mn4 5.23(10)
O13 Mn2 O20 Mn4 -171.29(10)
O15 Mn2 O20 Mn4 100.96(11)
O1 Mn2 O20 Mn4 -79.77(10)
Mn1 Mn2 O20 Mn4 -29.81(8)
O18 Mn4 O20 Mn5 -149.01(19)
O4 Mn4 O20 Mn5 24.82(19)
O19 Mn4 O20 Mn5 -69.18(18)
O17 Mn4 O20 Mn5 116.76(17)
O9 Mn4 O20 Mn5 171.4(2)
Mn1 Mn4 O20 Mn5 -111.24(15)
Mn2 Mn4 O20 Mn5 -143.5(2)
O18 Mn4 O20 Mn2 -5.47(10)
O4 Mn4 O20 Mn2 168.36(11)
O19 Mn4 O20 Mn2 74.36(12)
O17 Mn4 O20 Mn2 -99.69(11)
O9 Mn4 O20 Mn2 -45.1(3)
Mn1 Mn4 O20 Mn2 32.30(9)
Mn5 O3 P1 O1 30.6(3)
Mn5 O3 P1 O2 -95.6(2)
Mn5 O3 P1 C13 148.96(18)
Mn2 O1 P1 O3 -2.3(2)
Mn1 O1 P1 O3 -116.00(18)
Mn2 O1 P1 O2 123.92(17)
Mn1 O1 P1 O2 10.2(2)
Mn2 O1 P1 C13 -120.25(14)
Mn1 O1 P1 C13 126.01(13)
Mn3 O2 P1 O3 79.2(2)
Mn3 O2 P1 O1 -47.5(3)
Mn3 O2 P1 C13 -164.54(17)
C12 C13 P1 O3 82.7(3)
C1 C13 P1 O3 -167.1(2)
C14 C13 P1 O3 -43.7(3)
C12 C13 P1 O1 -156.0(2)
C1 C13 P1 O1 -45.8(3)
C14 C13 P1 O1 77.6(3)
C12 C13 P1 O2 -36.5(3)
C1 C13 P1 O2 73.7(3)
C14 C13 P1 O2 -162.9(3)
Mn3 O6 P2 O5 -93.5(2)
Mn3 O6 P2 O4 31.4(2)
Mn3 O6 P2 C27 149.77(14)
Mn5 O5 P2 O6 71.4(3)
Mn5 O5 P2 O4 -53.6(3)
Mn5 O5 P2 C27 -168.4(2)
Mn4 O4 P2 O6 -70.4(2)
Mn4 O4 P2 O5 55.1(2)
Mn4 O4 P2 C27 168.84(13)
C26 C27 P2 O6 -159.8(2)
C15 C27 P2 O6 -46.0(3)
C28 C27 P2 O6 76.1(3)
C26 C27 P2 O5 79.1(3)
C15 C27 P2 O5 -167.0(2)
C28 C27 P2 O5 -44.9(3)
C26 C27 P2 O4 -38.8(3)
C15 C27 P2 O4 75.1(3)
C28 C27 P2 O4 -162.8(2)
